data_7020004
loop_
_publ_author_name
'Zhao, Junwei'
'Shi, Dongying'
'Chen, Lijuan'
'Li, Yanzhou'
'Ma, Pengtao'
'Wang, Jingping'
'Niu, Jingyang'

_publ_section_title
;
 Novel polyoxometalate hybrids consisting of copper-lanthanide
 heterometallic/lanthanide germanotungstate fragments.
;
_journal_issue 35
_journal_name_full 'Dalton transactions (Cambridge, England : 2003)'
_journal_page_first 10740
_journal_page_last 10751
_journal_paper_doi 10.1039/c2dt30949a
_journal_volume 41
_journal_year 2012
_chemical_formula_sum 'C40 H218 Cu10 Ge4 K4 N40 O184 Pr2 W44'
_chemical_formula_weight 13657.92
_chemical_name_systematic
;
?
;
_space_group_IT_number 14
_symmetry_cell_setting monoclinic
_symmetry_space_group_name_Hall '-P 2yn'
_symmetry_space_group_name_H-M 'P 1 21/n 1'
_atom_sites_solution_hydrogens geom
_atom_sites_solution_primary direct
_atom_sites_solution_secondary difmap
_audit_creation_method SHELXL-97
_cell_angle_alpha 90.00
_cell_angle_beta 94.774(3)
_cell_angle_gamma 90.00
_cell_formula_units_Z 2
_cell_length_a 23.046(3)
_cell_length_b 20.377(3)
_cell_length_c 26.318(4)
_cell_measurement_reflns_used 526
_cell_measurement_temperature 296(2)
_cell_measurement_theta_max 16.38
_cell_measurement_theta_min 3.55
_cell_volume 12316(3)
_computing_cell_refinement 'Bruker SMART'
_computing_data_collection 'Bruker SMART'
_computing_data_reduction 'Bruker SAINT'
_computing_molecular_graphics 'Bruker SHELXTL'
_computing_publication_material 'Bruker SHELXTL'
_computing_structure_refinement 'SHELXL-97 (Sheldrick, 1997)'
_computing_structure_solution 'SHELXS-97 (Sheldrick, 1990)'
_diffrn_ambient_temperature 296(2)
_diffrn_detector_area_resol_mean none
_diffrn_measured_fraction_theta_full 0.997
_diffrn_measured_fraction_theta_max 0.997
_diffrn_measurement_device_type 'CCD area detector'
_diffrn_measurement_method 'phi and omega scans'
_diffrn_radiation_monochromator graphite
_diffrn_radiation_source 'fine-focus sealed tube'
_diffrn_radiation_type MoK\a
_diffrn_radiation_wavelength 0.71073
_diffrn_reflns_av_R_equivalents 0.0768
_diffrn_reflns_av_sigmaI/netI 0.0985
_diffrn_reflns_limit_h_max 27
_diffrn_reflns_limit_h_min -27
_diffrn_reflns_limit_k_max 21
_diffrn_reflns_limit_k_min -24
_diffrn_reflns_limit_l_max 27
_diffrn_reflns_limit_l_min -31
_diffrn_reflns_number 62305
_diffrn_reflns_theta_full 25.00
_diffrn_reflns_theta_max 25.00
_diffrn_reflns_theta_min 1.34
_diffrn_standards_decay_% none
_diffrn_standards_interval_count none
_diffrn_standards_interval_time none
_diffrn_standards_number none
_exptl_absorpt_coefficient_mu 22.330
_exptl_absorpt_correction_T_max 0.1461
_exptl_absorpt_correction_T_min 0.0621
_exptl_absorpt_correction_type multi-scan
_exptl_absorpt_process_details SADABS
_exptl_crystal_colour purple
_exptl_crystal_density_diffrn 3.683
_exptl_crystal_density_method 'not measured'
_exptl_crystal_description prism
_exptl_crystal_F_000 12156
_exptl_crystal_size_max 0.28
_exptl_crystal_size_mid 0.20
_exptl_crystal_size_min 0.14
_refine_diff_density_max 4.313
_refine_diff_density_min -2.946
_refine_diff_density_rms 0.388
_refine_ls_extinction_method none
_refine_ls_goodness_of_fit_ref 1.051
_refine_ls_hydrogen_treatment constr
_refine_ls_matrix_type full
_refine_ls_number_parameters 1442
_refine_ls_number_reflns 21637
_refine_ls_number_restraints 93
_refine_ls_restrained_S_all 1.053
_refine_ls_R_factor_all 0.0809
_refine_ls_R_factor_gt 0.0460
_refine_ls_shift/su_max 0.002
_refine_ls_shift/su_mean 0.000
_refine_ls_structure_factor_coef Fsqd
_refine_ls_weighting_details 'calc w=1/[\s^2^(Fo^2^)+(0.0161P)^2^+0.0000P] where P=(Fo^2^+2Fc^2^)/3'
_refine_ls_weighting_scheme calc
_refine_ls_wR_factor_gt 0.0945
_refine_ls_wR_factor_ref 0.1026
_reflns_number_gt 14962
_reflns_number_total 21637
_reflns_threshold_expression >2sigma(I)
_cod_data_source_file c2dt30949a.txt
_cod_data_source_block 5
_cod_depositor_comments
;
The following automatic conversions were performed:

'_symmetry_cell_setting' value 'Monoclinic' changed to 'monoclinic'
according to /home/saulius/struct/CIF-dictionaries/cif_core.dic
dictionary named 'cif_core.dic' version 2.4.1 from 2010-06-29.

Automatic conversion script
Id: cif_fix_values 1891 2012-01-12 08:04:46Z andrius 
;
_cod_original_sg_symbol_H-M P2(1)/n
_cod_database_code 7020004

loop_
_symmetry_equiv_pos_as_xyz
'x, y, z'
'-x+1/2, y+1/2, -z+1/2'
'-x, -y, -z'
'x-1/2, -y-1/2, z-1/2'

loop_
_atom_site_label
_atom_site_type_symbol
_atom_site_fract_x
_atom_site_fract_y
_atom_site_fract_z
_atom_site_U_iso_or_equiv
_atom_site_adp_type
_atom_site_occupancy
_atom_site_symmetry_multiplicity
_atom_site_calc_flag
_atom_site_refinement_flags
W1 W 0.89802(3) 0.64061(3) 0.08171(2) 0.01849(15) Uani 1 1 d .
W2 W 0.86524(3) 0.55418(3) 0.20019(2) 0.01805(15) Uani 1 1 d .
W3 W 0.77689(3) 0.70143(3) 0.15573(2) 0.01935(16) Uani 1 1 d .
W4 W 0.68447(3) 0.69136(3) 0.04980(3) 0.02162(16) Uani 1 1 d .
W5 W 0.80473(3) 0.63203(3) -0.02241(2) 0.01955(16) Uani 1 1 d .
W6 W 0.87818(3) 0.49550(3) 0.01698(2) 0.01732(15) Uani 1 1 d .
W7 W 0.84456(3) 0.41085(3) 0.13362(2) 0.01603(15) Uani 1 1 d .
W8 W 0.73955(3) 0.47152(3) 0.20285(2) 0.01760(15) Uani 1 1 d .
W9 W 0.65186(3) 0.61507(3) 0.15607(2) 0.02045(16) Uani 1 1 d .
W10 W 0.63932(3) 0.45344(3) 0.08376(2) 0.01667(15) Uani 1 1 d .
W11 W 0.66895(3) 0.52885(3) -0.02141(2) 0.01753(15) Uani 1 1 d .
W12 W 0.71142(3) 0.17763(3) 0.03849(2) 0.01839(15) Uani 1 1 d .
W13 W 0.63928(3) 0.22914(3) -0.06815(3) 0.02153(16) Uani 1 1 d .
W14 W 0.66745(3) 0.06377(3) -0.12947(3) 0.02632(17) Uani 1 1 d .
W15 W 0.70890(3) 0.21684(4) -0.19201(3) 0.02715(18) Uani 1 1 d .
W16 W 0.81784(3) 0.30995(3) -0.13670(2) 0.02275(16) Uani 1 1 d .
W17 W 0.89884(3) 0.25669(3) -0.01866(2) 0.01821(15) Uani 1 1 d .
W18 W 0.86488(3) 0.11371(3) 0.03456(2) 0.01820(15) Uani 1 1 d .
W19 W 0.74122(3) 0.01371(3) -0.02143(3) 0.02279(16) Uani 1 1 d .
W20 W 0.80562(3) 0.00888(3) -0.13163(3) 0.02459(17) Uani 1 1 d .
W21 W 0.84757(3) 0.16463(3) -0.19424(3) 0.02700(18) Uani 1 1 d .
W22 W 0.92993(3) 0.10946(3) -0.07450(2) 0.02035(16) Uani 1 1 d .
Pr1 Pr 0.74571(4) 0.35717(4) 0.00028(3) 0.0174(2) Uani 1 1 d .
Ge1 Ge 0.76453(7) 0.54940(7) 0.08753(6) 0.0131(3) Uani 1 1 d .
Ge2 Ge 0.77949(7) 0.16524(8) -0.07467(6) 0.0164(4) Uani 1 1 d .
Cu1 Cu 0.5000 0.5000 0.0000 0.0295(7) Uani 1 2 d S
Cu2 Cu 1.10336(10) 0.12695(10) -0.05048(8) 0.0305(5) Uani 1 1 d .
Cu3 Cu 0.72484(10) 0.20416(10) 0.17610(8) 0.0297(5) Uani 1 1 d .
Cu4 Cu 0.78775(11) -0.01027(11) 0.68537(8) 0.0371(6) Uani 1 1 d .
Cu5 Cu 0.42264(11) 0.15148(11) 0.81893(9) 0.0403(6) Uani 1 1 d .
Cu6 Cu 0.6376(2) -0.1801(2) -0.1474(3) 0.077(2) Uani 0.50 1 d PDU
K1 K 1.04836(18) 0.60361(19) 0.09678(16) 0.0378(10) Uani 1 1 d .
K2 K 1.0232(2) 0.4007(2) 0.05116(16) 0.0451(12) Uani 1 1 d .
O1 O 0.9585(5) 0.6913(5) 0.0945(4) 0.030(3) Uani 1 1 d .
O1W O 1.2032(6) 0.1706(6) -0.0274(6) 0.061(4) Uani 1 1 d .
O2W O 0.7559(8) -0.0933(8) 0.7459(6) 0.084 Uiso 1 1 d .
O3W O 0.8282(9) 0.0976(10) 0.6584(8) 0.112(7) Uiso 1 1 d .
O4W O 0.5034(10) 0.0905(11) 0.8737(8) 0.127(8) Uiso 1 1 d .
O5W O 0.3367(6) 0.2013(7) 0.7619(5) 0.053(4) Uani 1 1 d .
O6W O 0.6501(17) -0.0916(18) -0.2236(14) 0.101(12) Uiso 0.50 1 d P
O7W O 0.6168(15) -0.2679(16) -0.0890(12) 0.079(10) Uiso 0.50 1 d P
O8W O 0.5998(15) 0.0604(14) 0.1170(16) 0.097(13) Uani 0.50 1 d P
O9W O 0.4884(14) 0.3234(16) 0.1294(12) 0.077(10) Uiso 0.50 1 d P
O10W O 0.5751(13) 0.0513(17) -0.0018(13) 0.085(11) Uani 0.50 1 d P
O11W O 0.5274(9) 0.0085(10) -0.2543(8) 0.116(7) Uiso 1 1 d .
O12W O 1.0754(9) 0.3229(9) 0.1252(7) 0.104(7) Uani 1 1 d .
O13W O 0.9699(8) 0.2497(10) 0.1258(7) 0.099(7) Uani 1 1 d .
O14W O 0.5748(6) 0.2840(7) 0.0576(5) 0.061(4) Uani 1 1 d .
O15W O 1.0094(6) 0.4857(7) 0.1361(5) 0.056(4) Uani 1 1 d .
O16W O 0.556(2) 0.508(2) 0.2484(17) 0.136(16) Uiso 0.50 1 d P
O17W O 0.492(3) 0.420(4) 0.199(3) 0.10(2) Uiso 0.25 1 d P
O18W O 0.485(2) 0.169(3) -0.035(2) 0.056(16) Uiso 0.25 1 d P
O19W O 0.894(2) -0.181(3) -0.1764(19) 0.049(14) Uiso 0.25 1 d P
O20W O 1.007(3) -0.040(3) -0.162(2) 0.063(17) Uiso 0.25 1 d P
O2 O 0.8218(4) 0.5725(5) 0.0517(3) 0.020(2) Uani 1 1 d .
O3 O 0.9313(4) 0.5719(5) 0.0497(4) 0.022(3) Uani 1 1 d .
O4 O 0.8383(4) 0.6912(5) 0.1113(4) 0.019(2) Uiso 1 1 d .
O5 O 0.8687(4) 0.6754(5) 0.0163(4) 0.018(2) Uani 1 1 d U
O6 O 0.8998(4) 0.5912(5) 0.1437(4) 0.024(3) Uani 1 1 d .
O7 O 0.9127(5) 0.5763(5) 0.2504(4) 0.028(3) Uani 1 1 d .
O8 O 0.8914(4) 0.4710(5) 0.1868(4) 0.018(2) Uani 1 1 d .
O9 O 0.7963(4) 0.5082(4) 0.1411(3) 0.013(2) Uani 1 1 d .
O10 O 0.8037(4) 0.5149(5) 0.2390(3) 0.016(2) Uani 1 1 d .
O11 O 0.8133(5) 0.6309(5) 0.1942(4) 0.021(3) Uani 1 1 d .
O12 O 0.8007(5) 0.7674(5) 0.1930(4) 0.033(3) Uani 1 1 d .
O13 O 0.7066(4) 0.6840(5) 0.1871(4) 0.018(2) Uani 1 1 d U
O14 O 0.7303(4) 0.6201(5) 0.1074(4) 0.019(2) Uani 1 1 d .
O15 O 0.7330(4) 0.7450(5) 0.1014(4) 0.022(3) Uani 1 1 d .
O16 O 0.7139(4) 0.5018(4) 0.0530(3) 0.010(2) Uani 1 1 d U
O17 O 0.6482(5) 0.7552(5) 0.0167(4) 0.037(3) Uani 1 1 d .
O18 O 0.6584(5) 0.6179(5) 0.0167(4) 0.024(3) Uani 1 1 d .
O19 O 0.6338(5) 0.6810(5) 0.1042(4) 0.025(3) Uani 1 1 d U
O20 O 0.7537(4) 0.6849(5) 0.0147(4) 0.020(2) Uani 1 1 d U
O21 O 0.8046(5) 0.6741(5) -0.0793(4) 0.031(3) Uani 1 1 d .
O22 O 0.7412(5) 0.5735(5) -0.0356(4) 0.028(3) Uani 1 1 d .
O23 O 0.8580(5) 0.5634(5) -0.0352(4) 0.021(3) Uani 1 1 d .
O24 O 0.9361(5) 0.4617(5) -0.0118(4) 0.026(3) Uani 1 1 d .
O25 O 0.8191(4) 0.4457(5) -0.0041(3) 0.019(2) Uani 1 1 d .
O26 O 0.8860(4) 0.4585(5) 0.0847(4) 0.018(2) Uani 1 1 d .
O27 O 0.8886(5) 0.3441(5) 0.1473(4) 0.029(3) Uani 1 1 d .
O28 O 0.7924(4) 0.3837(5) 0.0864(4) 0.019(2) Uani 1 1 d .
O29 O 0.7919(5) 0.4011(5) 0.1887(4) 0.020(3) Uani 1 1 d .
O30 O 0.7100(5) 0.4345(6) 0.2529(4) 0.036(3) Uani 1 1 d .
O31 O 0.6900(4) 0.4447(5) 0.1458(4) 0.021(3) Uani 1 1 d .
O32 O 0.7001(5) 0.5528(5) 0.1966(4) 0.020(2) Uani 1 1 d .
O33 O 0.5948(5) 0.6277(5) 0.1926(4) 0.030(3) Uani 1 1 d .
O34 O 0.6282(4) 0.5482(5) 0.1158(4) 0.021(3) Uani 1 1 d .
O35 O 0.5736(5) 0.4279(5) 0.1037(4) 0.029(3) Uani 1 1 d .
O36 O 0.6631(4) 0.3820(5) 0.0539(4) 0.018(2) Uani 1 1 d .
O37 O 0.6094(4) 0.4952(5) 0.0202(4) 0.020(2) Uani 1 1 d .
O38 O 0.6231(5) 0.5529(5) -0.0731(4) 0.028(3) Uani 1 1 d .
O39 O 0.6930(4) 0.4525(5) -0.0421(4) 0.019(2) Uani 1 1 d .
O40 O 0.6879(5) 0.1527(5) 0.0967(4) 0.028(3) Uani 1 1 d .
O41 O 0.7252(4) 0.2610(5) 0.0520(4) 0.020(2) Uani 1 1 d .
O42 O 0.7949(5) 0.1554(5) 0.0490(4) 0.023(3) Uani 1 1 d .
O43 O 0.7294(4) 0.2048(5) -0.0404(3) 0.018(2) Uani 1 1 d .
O44 O 0.7089(4) 0.0838(5) 0.0083(4) 0.022(3) Uani 1 1 d .
O45 O 0.6379(4) 0.1909(5) -0.0008(4) 0.025(3) Uani 1 1 d .
O46 O 0.5654(5) 0.2349(6) -0.0840(4) 0.035(3) Uani 1 1 d .
O47 O 0.6564(4) 0.3078(5) -0.0460(4) 0.020(2) Uani 1 1 d .
O48 O 0.6686(5) 0.2389(5) -0.1340(4) 0.025(3) Uani 1 1 d .
O49 O 0.6407(5) 0.1292(5) -0.0916(4) 0.024(3) Uani 1 1 d .
O50 O 0.6049(5) 0.0312(6) -0.1610(5) 0.042(3) Uani 1 1 d .
O51 O 0.7251(5) 0.0054(5) -0.1591(4) 0.030(3) Uani 1 1 d U
O52 O 0.6751(5) 0.0049(5) -0.0710(4) 0.029(3) Uani 1 1 d .
O53 O 0.7562(4) 0.0848(5) -0.0864(4) 0.021(2) Uani 1 1 d U
O54 O 0.6891(5) 0.1281(5) -0.1773(4) 0.030(3) Uani 1 1 d .
O55 O 0.6583(5) 0.2353(6) -0.2411(4) 0.040(3) Uani 1 1 d .
O56 O 0.7709(5) 0.1840(6) -0.2294(4) 0.031(3) Uani 1 1 d .
O57 O 0.7868(4) 0.2052(5) -0.1322(4) 0.021(3) Uani 1 1 d .
O58 O 0.7507(5) 0.2994(5) -0.1877(4) 0.023(3) Uani 1 1 d .
O59 O 0.8461(5) 0.3826(5) -0.1591(4) 0.035(3) Uani 1 1 d .
O60 O 0.7742(5) 0.3378(5) -0.0892(4) 0.027(3) Uani 1 1 d .
O61 O 0.8604(5) 0.2531(5) -0.1891(4) 0.033(3) Uani 1 1 d .
O62 O 0.8801(4) 0.2830(5) -0.0895(4) 0.024(3) Uani 1 1 d .
O63 O 0.9539(5) 0.3104(5) -0.0005(4) 0.032(3) Uani 1 1 d .
O64 O 0.8349(5) 0.2934(5) 0.0013(4) 0.025(3) Uiso 1 1 d .
O65 O 0.8492(4) 0.1623(5) -0.0429(4) 0.020(2) Uani 1 1 d .
O66 O 0.9541(5) 0.1910(5) -0.0503(4) 0.027(3) Uani 1 1 d .
O67 O 0.9061(4) 0.1957(4) 0.0382(4) 0.016(2) Uani 1 1 d .
O68 O 0.8895(5) 0.0824(5) 0.0920(4) 0.031(3) Uani 1 1 d .
O69 O 0.9248(5) 0.0798(5) -0.0046(4) 0.024(3) Uani 1 1 d .
O70 O 0.8163(5) 0.0432(5) 0.0075(4) 0.024(3) Uani 1 1 d .
O71 O 0.7303(5) -0.0514(5) 0.0185(4) 0.034(3) Uani 1 1 d .
O72 O 0.7839(5) -0.0360(5) -0.0710(4) 0.026(3) Uiso 1 1 d .
O73 O 0.8333(5) -0.0566(6) -0.1635(5) 0.042(3) Uani 1 1 d .
O74 O 0.8741(4) 0.0414(5) -0.0949(4) 0.021(3) Uani 1 1 d .
O75 O 0.8159(5) 0.0805(5) -0.1775(4) 0.033(3) Uani 1 1 d .
O76 O 0.8836(6) 0.1446(6) -0.2464(4) 0.043(3) Uani 1 1 d .
O77 O 0.9042(4) 0.1465(5) -0.1406(4) 0.024(3) Uani 1 1 d .
O78 O 0.9946(5) 0.0733(5) -0.0863(4) 0.031(3) Uani 1 1 d .
N1 N 0.4867(6) 0.5310(6) 0.0710(5) 0.026(3) Uani 1 1 d .
H1A H 0.4567 0.5092 0.0829 0.031 Uiso 1 1 calc R
H1B H 0.5187 0.5239 0.0923 0.031 Uiso 1 1 calc R
N2 N 0.5132(6) 0.5958(6) -0.0159(5) 0.031(4) Uani 1 1 d .
H2A H 0.5473 0.6009 -0.0297 0.038 Uiso 1 1 calc R
H2B H 0.4845 0.6108 -0.0381 0.038 Uiso 1 1 calc R
N3 N 1.0892(7) 0.1754(6) -0.1163(5) 0.037(4) Uani 1 1 d .
H3A H 1.0523 0.1904 -0.1198 0.045 Uiso 1 1 calc R
H3B H 1.1134 0.2100 -0.1168 0.045 Uiso 1 1 calc R
N4 N 1.1401(9) 0.0588(7) -0.0931(6) 0.059(5) Uani 1 1 d .
H4A H 1.1739 0.0452 -0.0769 0.070 Uiso 1 1 calc R
H4B H 1.1163 0.0239 -0.0976 0.070 Uiso 1 1 calc R
N5 N 1.0996(6) 0.0694(6) 0.0113(5) 0.030(4) Uani 1 1 d .
H5A H 1.0830 0.0308 0.0020 0.036 Uiso 1 1 calc R
H5B H 1.1358 0.0615 0.0254 0.036 Uiso 1 1 calc R
N6 N 1.0731(6) 0.1971(6) -0.0073(5) 0.024(3) Uani 1 1 d .
H6A H 1.0946 0.2337 -0.0093 0.028 Uiso 1 1 calc R
H6B H 1.0360 0.2066 -0.0182 0.028 Uiso 1 1 calc R
N7 N 0.6475(7) 0.1943(7) 0.2034(6) 0.041(4) Uani 1 1 d .
H7A H 0.6310 0.1563 0.1924 0.049 Uiso 1 1 calc R
H7B H 0.6517 0.1935 0.2377 0.049 Uiso 1 1 calc R
N8 N 0.6969(6) 0.2921(6) 0.1569(5) 0.030(4) Uani 1 1 d .
H8A H 0.7256 0.3214 0.1640 0.036 Uiso 1 1 calc R
H8B H 0.6868 0.2933 0.1231 0.036 Uiso 1 1 calc R
N9 N 0.8068(7) 0.2160(7) 0.1580(5) 0.039(4) Uani 1 1 d .
H9A H 0.8081 0.2128 0.1240 0.046 Uiso 1 1 calc R
H9B H 0.8197 0.2561 0.1678 0.046 Uiso 1 1 calc R
N10 N 0.7549(7) 0.1199(6) 0.2044(5) 0.036(4) Uani 1 1 d .
H10A H 0.7612 0.1227 0.2385 0.043 Uiso 1 1 calc R
H10B H 0.7287 0.0878 0.1969 0.043 Uiso 1 1 calc R
N11 N 0.8251(7) -0.0836(7) 0.6498(5) 0.040(4) Uani 1 1 d .
H11A H 0.8012 -0.1185 0.6477 0.048 Uiso 1 1 calc R
H11B H 0.8312 -0.0711 0.6178 0.048 Uiso 1 1 calc R
N12 N 0.8592(7) -0.0134(8) 0.7316(6) 0.056 Uiso 1 1 d .
H12A H 0.8718 0.0275 0.7389 0.068 Uiso 1 1 calc R
H12B H 0.8521 -0.0335 0.7609 0.068 Uiso 1 1 calc R
N13 N 0.7407(7) 0.0457(9) 0.7288(6) 0.059(5) Uani 1 1 d .
H13A H 0.7414 0.0281 0.7602 0.071 Uiso 1 1 calc R
H13B H 0.7568 0.0859 0.7317 0.071 Uiso 1 1 calc R
N14 N 0.7200(6) -0.0024(7) 0.6330(5) 0.032(4) Uani 1 1 d .
H14A H 0.7322 0.0144 0.6041 0.038 Uiso 1 1 calc R
H14B H 0.7052 -0.0426 0.6259 0.038 Uiso 1 1 calc R
N15 N 0.3809(8) 0.1700(8) 0.8828(7) 0.063(5) Uani 1 1 d .
H15A H 0.4073 0.1794 0.9089 0.076 Uiso 1 1 calc R
H15B H 0.3575 0.2051 0.8774 0.076 Uiso 1 1 calc R
N16 N 0.3771(7) 0.0649(8) 0.8159(7) 0.058(5) Uani 1 1 d .
H16A H 0.3614 0.0570 0.7841 0.070 Uiso 1 1 calc R
H16B H 0.4005 0.0311 0.8260 0.070 Uiso 1 1 calc R
N17 N 0.4656(8) 0.1340(10) 0.7553(6) 0.070(6) Uani 1 1 d .
H17A H 0.4744 0.0911 0.7538 0.083 Uiso 1 1 calc R
H17B H 0.4420 0.1440 0.7273 0.083 Uiso 1 1 calc R
N18 N 0.4704(7) 0.2355(7) 0.8249(6) 0.051(5) Uani 1 1 d D
H18A H 0.4469 0.2706 0.8260 0.062 Uiso 1 1 calc R
H18B H 0.4947 0.2349 0.8535 0.062 Uiso 1 1 calc R
N19 N 0.5747(16) -0.2169(19) -0.2102(14) 0.071(11) Uani 0.50 1 d PU
H19A H 0.5936 -0.2285 -0.2374 0.085 Uiso 0.50 1 calc PR
H19B H 0.5553 -0.2520 -0.1998 0.085 Uiso 0.50 1 calc PR
N20 N 0.5757(12) -0.1169(16) -0.1311(14) 0.080 Uiso 0.50 1 d PD
H20A H 0.5667 -0.1205 -0.0986 0.096 Uiso 0.50 1 calc PR
H20B H 0.5853 -0.0752 -0.1377 0.096 Uiso 0.50 1 calc PR
N21 N 0.7003(10) -0.1478(15) -0.0974(10) 0.056(10) Uiso 0.50 1 d PD
H21A H 0.7087 -0.1060 -0.1048 0.067 Uiso 0.50 1 calc PR
H21B H 0.6874 -0.1484 -0.0660 0.067 Uiso 0.50 1 calc PR
N22 N 0.7023(13) -0.2432(15) -0.1696(12) 0.051(9) Uani 0.50 1 d PDU
H22A H 0.7017 -0.2821 -0.1536 0.061 Uiso 0.50 1 calc PR
H22B H 0.6995 -0.2495 -0.2036 0.061 Uiso 0.50 1 calc PR
C1 C 0.4738(10) 0.6017(9) 0.0679(9) 0.056(6) Uani 1 1 d .
H1C H 0.4791 0.6213 0.1015 0.067 Uiso 1 1 calc R
H1D H 0.4337 0.6085 0.0545 0.067 Uiso 1 1 calc R
C2 C 0.5138(9) 0.6323(10) 0.0337(8) 0.051(6) Uani 1 1 d .
H2C H 0.5530 0.6324 0.0503 0.061 Uiso 1 1 calc R
H2D H 0.5023 0.6775 0.0271 0.061 Uiso 1 1 calc R
C3 C 1.0993(9) 0.1301(10) -0.1585(8) 0.061(6) Uiso 1 1 d D
H3C H 1.1072 0.1549 -0.1886 0.073 Uiso 1 1 calc R
H3D H 1.0650 0.1034 -0.1667 0.073 Uiso 1 1 calc R
C4 C 1.1507(8) 0.0867(10) -0.1423(7) 0.055(6) Uani 1 1 d DU
H4C H 1.1544 0.0521 -0.1671 0.066 Uiso 1 1 calc R
H4D H 1.1863 0.1123 -0.1395 0.066 Uiso 1 1 calc R
C5 C 1.0655(10) 0.1020(10) 0.0484(9) 0.062(7) Uani 1 1 d .
H5C H 1.0767 0.0854 0.0824 0.075 Uiso 1 1 calc R
H5D H 1.0244 0.0930 0.0405 0.075 Uiso 1 1 calc R
C6 C 1.0761(9) 0.1735(8) 0.0466(6) 0.041(5) Uani 1 1 d .
H6C H 1.1142 0.1832 0.0634 0.049 Uiso 1 1 calc R
H6D H 1.0472 0.1963 0.0647 0.049 Uiso 1 1 calc R
C7 C 0.6104(8) 0.2498(9) 0.1857(8) 0.047(6) Uani 1 1 d .
H7C H 0.5927 0.2409 0.1517 0.057 Uiso 1 1 calc R
H7D H 0.5795 0.2555 0.2082 0.057 Uiso 1 1 calc R
C8 C 0.6453(8) 0.3101(9) 0.1852(7) 0.037(5) Uani 1 1 d U
H8C H 0.6576 0.3241 0.2196 0.044 Uiso 1 1 calc R
H8D H 0.6232 0.3452 0.1678 0.044 Uiso 1 1 calc R
C9 C 0.8430(9) 0.1664(9) 0.1833(7) 0.046(5) Uani 1 1 d .
H9C H 0.8539 0.1791 0.2183 0.055 Uiso 1 1 calc R
H9D H 0.8783 0.1607 0.1660 0.055 Uiso 1 1 calc R
C10 C 0.8096(8) 0.1047(9) 0.1820(7) 0.041(5) Uani 1 1 d .
H10C H 0.8019 0.0894 0.1472 0.049 Uiso 1 1 calc R
H10D H 0.8310 0.0710 0.2016 0.049 Uiso 1 1 calc R
C11 C 0.8813(9) -0.1023(11) 0.6773(9) 0.068(8) Uani 1 1 d .
H11C H 0.8758 -0.1399 0.6990 0.082 Uiso 1 1 calc R
H11D H 0.9091 -0.1142 0.6531 0.082 Uiso 1 1 calc R
C12 C 0.9025(10) -0.0490(11) 0.7070(9) 0.061 Uiso 1 1 d .
H12C H 0.9219 -0.0189 0.6854 0.074 Uiso 1 1 calc R
H12D H 0.9314 -0.0650 0.7329 0.074 Uiso 1 1 calc R
C13 C 0.6791(9) 0.0519(10) 0.7072(6) 0.050 Uiso 1 1 d D
H13C H 0.6552 0.0203 0.7235 0.060 Uiso 1 1 calc R
H13D H 0.6648 0.0955 0.7142 0.060 Uiso 1 1 calc R
C14 C 0.6738(9) 0.0404(11) 0.6512(6) 0.052(6) Uani 1 1 d D
H14C H 0.6748 0.0824 0.6340 0.062 Uiso 1 1 calc R
H14D H 0.6362 0.0206 0.6417 0.062 Uiso 1 1 calc R
C15 C 0.3467(14) 0.1141(13) 0.8958(11) 0.097(10) Uani 1 1 d .
H15C H 0.3692 0.0878 0.9210 0.116 Uiso 1 1 calc R
H15D H 0.3122 0.1293 0.9109 0.116 Uiso 1 1 calc R
C16 C 0.3296(13) 0.0741(15) 0.8523(11) 0.101(10) Uiso 1 1 d .
H16C H 0.2959 0.0939 0.8337 0.121 Uiso 1 1 calc R
H16D H 0.3180 0.0314 0.8641 0.121 Uiso 1 1 calc R
C17 C 0.5180(14) 0.1718(15) 0.7552(12) 0.111(11) Uiso 1 1 d .
H17C H 0.5291 0.1771 0.7207 0.133 Uiso 1 1 calc R
H17D H 0.5496 0.1502 0.7754 0.133 Uiso 1 1 calc R
C18 C 0.5045(12) 0.2391(15) 0.7786(9) 0.106 Uiso 1 1 d D
H18C H 0.4828 0.2653 0.7528 0.127 Uiso 1 1 calc R
H18D H 0.5410 0.2615 0.7878 0.127 Uiso 1 1 calc R
C19 C 0.533(3) -0.161(3) -0.224(2) 0.12(2) Uani 0.50 1 d PU
H19C H 0.5497 -0.1263 -0.2434 0.140 Uiso 0.50 1 calc PR
H19D H 0.4961 -0.1752 -0.2412 0.140 Uiso 0.50 1 calc PR
C20 C 0.528(2) -0.142(3) -0.1682(19) 0.10(2) Uiso 0.50 1 d PD
H20C H 0.5124 -0.1805 -0.1524 0.122 Uiso 0.50 1 calc PR
H20D H 0.4972 -0.1091 -0.1688 0.122 Uiso 0.50 1 calc PR
C21 C 0.7542(16) -0.188(2) -0.0968(13) 0.067(14) Uani 0.50 1 d PDU
H21C H 0.7518 -0.2268 -0.0762 0.081 Uiso 0.50 1 calc PR
H21D H 0.7883 -0.1624 -0.0846 0.081 Uiso 0.50 1 calc PR
C22 C 0.7547(13) -0.2037(18) -0.1520(13) 0.054(12) Uani 0.50 1 d PD
H22C H 0.7896 -0.2283 -0.1576 0.064 Uiso 0.50 1 calc PR
H22D H 0.7552 -0.1634 -0.1717 0.064 Uiso 0.50 1 calc PR

loop_
_atom_site_aniso_label
_atom_site_aniso_U_11
_atom_site_aniso_U_22
_atom_site_aniso_U_33
_atom_site_aniso_U_23
_atom_site_aniso_U_13
_atom_site_aniso_U_12
W1 0.0199(4) 0.0096(3) 0.0263(4) -0.0017(3) 0.0035(3) -0.0024(3)
W2 0.0227(4) 0.0109(3) 0.0200(3) -0.0021(3) -0.0018(3) 0.0008(3)
W3 0.0249(4) 0.0079(3) 0.0253(4) -0.0036(3) 0.0023(3) 0.0012(3)
W4 0.0262(4) 0.0095(3) 0.0287(4) 0.0014(3) -0.0002(3) 0.0052(3)
W5 0.0253(4) 0.0119(3) 0.0216(3) 0.0041(3) 0.0027(3) -0.0016(3)
W6 0.0199(4) 0.0095(3) 0.0231(3) -0.0013(3) 0.0053(3) -0.0008(3)
W7 0.0204(4) 0.0073(3) 0.0201(3) 0.0001(3) -0.0003(3) 0.0012(3)
W8 0.0217(4) 0.0141(3) 0.0171(3) 0.0016(3) 0.0024(3) 0.0001(3)
W9 0.0221(4) 0.0129(3) 0.0269(4) -0.0032(3) 0.0054(3) 0.0030(3)
W10 0.0164(4) 0.0113(3) 0.0222(3) 0.0006(3) 0.0012(3) 0.0004(3)
W11 0.0198(4) 0.0129(3) 0.0193(3) 0.0020(3) -0.0020(3) 0.0015(3)
W12 0.0222(4) 0.0111(3) 0.0219(4) -0.0002(3) 0.0015(3) -0.0003(3)
W13 0.0205(4) 0.0155(4) 0.0273(4) -0.0042(3) -0.0052(3) 0.0024(3)
W14 0.0238(4) 0.0191(4) 0.0348(4) -0.0100(3) -0.0055(3) -0.0014(3)
W15 0.0329(5) 0.0263(4) 0.0207(4) -0.0022(3) -0.0065(3) 0.0031(3)
W16 0.0307(4) 0.0151(4) 0.0223(4) 0.0019(3) 0.0011(3) 0.0012(3)
W17 0.0195(4) 0.0097(3) 0.0251(4) -0.0017(3) -0.0002(3) -0.0011(3)
W18 0.0214(4) 0.0111(3) 0.0215(3) 0.0017(3) -0.0017(3) 0.0011(3)
W19 0.0258(4) 0.0088(3) 0.0335(4) -0.0016(3) 0.0009(3) -0.0024(3)
W20 0.0278(4) 0.0137(4) 0.0315(4) -0.0103(3) -0.0018(3) -0.0002(3)
W21 0.0373(5) 0.0242(4) 0.0197(4) -0.0037(3) 0.0036(3) 0.0030(3)
W22 0.0204(4) 0.0138(4) 0.0268(4) -0.0036(3) 0.0019(3) 0.0004(3)
Pr1 0.0208(5) 0.0113(5) 0.0199(5) -0.0004(4) 0.0002(4) 0.0003(4)
Ge1 0.0162(9) 0.0056(8) 0.0175(8) 0.0011(7) 0.0012(7) 0.0016(7)
Ge2 0.0207(10) 0.0093(9) 0.0184(9) -0.0012(7) -0.0027(7) -0.0010(7)
Cu1 0.0341(19) 0.0205(16) 0.0324(17) -0.0040(14) -0.0057(14) 0.0046(14)
Cu2 0.0418(14) 0.0140(11) 0.0369(12) 0.0032(10) 0.0106(11) 0.0034(10)
Cu3 0.0438(15) 0.0175(12) 0.0280(12) 0.0059(9) 0.0047(10) -0.0020(10)
Cu4 0.0514(16) 0.0333(14) 0.0255(12) -0.0062(10) -0.0032(11) -0.0082(12)
Cu5 0.0417(15) 0.0371(14) 0.0421(14) -0.0173(12) 0.0038(11) 0.0009(12)
Cu6 0.041(3) 0.021(3) 0.166(6) 0.002(3) -0.002(4) -0.025(2)
K1 0.033(3) 0.030(2) 0.050(3) -0.004(2) 0.004(2) -0.0026(19)
K2 0.046(3) 0.040(3) 0.048(3) -0.005(2) -0.001(2) -0.015(2)
O1 0.035(7) 0.016(6) 0.039(7) -0.012(5) 0.000(6) -0.001(5)
O1W 0.044(9) 0.024(8) 0.116(13) -0.009(8) 0.003(9) -0.008(7)
O5W 0.052(10) 0.056(10) 0.050(9) 0.000(7) -0.009(7) 0.013(8)
O8W 0.08(3) 0.04(2) 0.18(4) 0.05(2) 0.01(3) -0.016(18)
O10W 0.05(2) 0.11(3) 0.10(3) 0.00(2) 0.021(19) -0.05(2)
O12W 0.134(18) 0.082(14) 0.096(14) 0.020(11) 0.007(13) 0.030(12)
O13W 0.072(13) 0.135(17) 0.088(13) -0.043(12) -0.010(10) 0.050(12)
O14W 0.057(10) 0.059(10) 0.067(10) -0.006(8) 0.012(8) -0.001(8)
O15W 0.045(9) 0.070(10) 0.054(9) 0.007(8) 0.015(7) -0.003(8)
O2 0.026(7) 0.023(6) 0.011(5) -0.002(5) 0.000(5) -0.002(5)
O3 0.020(6) 0.016(6) 0.033(6) -0.002(5) 0.012(5) -0.003(5)
O5 0.018(3) 0.017(3) 0.018(3) 0.0005(10) 0.0016(10) -0.0003(10)
O6 0.018(6) 0.030(7) 0.026(6) 0.003(5) 0.006(5) -0.003(5)
O7 0.043(8) 0.017(6) 0.024(6) -0.004(5) -0.004(5) -0.007(5)
O8 0.021(6) 0.015(6) 0.018(6) 0.002(5) -0.004(5) 0.005(5)
O9 0.010(6) 0.011(5) 0.018(5) 0.002(4) 0.000(4) -0.005(4)
O10 0.020(6) 0.011(6) 0.016(5) 0.000(4) 0.000(4) -0.004(5)
O11 0.031(7) 0.010(6) 0.022(6) 0.000(5) 0.007(5) -0.002(5)
O12 0.041(8) 0.009(6) 0.048(8) -0.009(5) 0.007(6) 0.001(5)
O13 0.010(5) 0.017(5) 0.028(5) -0.003(4) 0.000(4) 0.007(4)
O14 0.027(7) 0.008(6) 0.023(6) -0.001(5) 0.007(5) -0.001(5)
O15 0.017(6) 0.014(6) 0.034(6) -0.002(5) -0.003(5) -0.005(5)
O16 0.010(2) 0.010(2) 0.010(2) 0.0005(10) 0.0004(10) -0.0001(10)
O17 0.045(8) 0.021(7) 0.043(8) 0.010(6) -0.008(6) 0.011(6)
O18 0.020(6) 0.013(6) 0.040(7) 0.000(5) 0.001(5) 0.001(5)
O19 0.022(6) 0.014(5) 0.036(6) 0.006(5) -0.002(5) 0.014(4)
O20 0.026(6) 0.010(5) 0.024(5) 0.001(4) 0.002(4) 0.010(4)
O21 0.039(8) 0.020(7) 0.033(7) 0.002(5) -0.006(6) 0.009(6)
O22 0.030(7) 0.039(7) 0.014(6) 0.003(5) 0.000(5) 0.004(6)
O23 0.026(7) 0.014(6) 0.023(6) -0.003(5) 0.003(5) -0.010(5)
O24 0.025(7) 0.022(6) 0.032(6) -0.002(5) 0.009(5) 0.005(5)
O25 0.024(6) 0.020(6) 0.011(5) -0.003(5) -0.009(4) 0.001(5)
O26 0.015(6) 0.006(5) 0.032(6) -0.002(5) -0.008(5) 0.003(4)
O27 0.030(7) 0.019(6) 0.037(7) 0.006(5) -0.002(5) -0.013(5)
O28 0.022(6) 0.008(5) 0.028(6) 0.004(5) 0.002(5) -0.005(5)
O29 0.028(7) 0.007(6) 0.025(6) -0.006(5) 0.001(5) -0.004(5)
O30 0.044(8) 0.040(8) 0.026(7) 0.008(6) 0.018(6) -0.001(6)
O31 0.013(6) 0.019(6) 0.033(6) 0.007(5) 0.005(5) 0.006(5)
O32 0.026(7) 0.009(6) 0.025(6) -0.005(5) -0.003(5) -0.002(5)
O33 0.018(7) 0.033(7) 0.039(7) -0.001(6) 0.005(5) -0.005(5)
O34 0.026(7) 0.011(6) 0.026(6) 0.002(5) 0.009(5) 0.003(5)
O35 0.020(7) 0.035(7) 0.031(7) 0.002(6) 0.008(5) 0.009(5)
O36 0.015(6) 0.014(6) 0.024(6) -0.006(5) -0.001(5) 0.003(5)
O37 0.016(6) 0.024(6) 0.021(6) 0.000(5) 0.001(5) 0.001(5)
O38 0.035(7) 0.020(6) 0.029(7) 0.002(5) -0.002(5) 0.006(5)
O39 0.019(6) 0.018(6) 0.019(6) 0.001(5) 0.001(5) -0.004(5)
O40 0.026(7) 0.029(7) 0.029(6) 0.004(5) 0.003(5) 0.002(5)
O41 0.026(7) 0.011(6) 0.023(6) 0.002(5) 0.001(5) -0.006(5)
O42 0.021(6) 0.019(6) 0.028(6) -0.008(5) 0.003(5) 0.003(5)
O43 0.020(6) 0.021(6) 0.013(5) 0.000(5) -0.001(4) 0.009(5)
O44 0.024(7) 0.007(6) 0.034(7) -0.006(5) 0.000(5) -0.001(5)
O45 0.012(6) 0.020(6) 0.042(7) 0.006(5) -0.002(5) -0.005(5)
O46 0.029(7) 0.033(7) 0.041(7) -0.015(6) -0.008(6) 0.009(6)
O47 0.014(6) 0.015(6) 0.031(6) 0.007(5) -0.003(5) 0.004(5)
O48 0.038(7) 0.016(6) 0.020(6) -0.007(5) -0.005(5) 0.004(5)
O49 0.030(7) 0.012(6) 0.029(6) -0.002(5) 0.002(5) -0.006(5)
O50 0.015(7) 0.043(8) 0.065(9) -0.024(7) -0.008(6) -0.007(6)
O51 0.038(6) 0.020(6) 0.030(6) -0.015(5) -0.009(5) 0.009(5)
O52 0.019(7) 0.017(6) 0.053(8) -0.012(6) 0.006(6) -0.005(5)
O53 0.021(3) 0.020(3) 0.021(3) -0.0005(10) 0.0013(10) -0.0006(10)
O54 0.043(8) 0.014(6) 0.031(7) -0.016(5) -0.012(6) 0.006(5)
O55 0.048(9) 0.046(8) 0.025(7) -0.008(6) -0.013(6) 0.003(7)
O56 0.038(8) 0.038(7) 0.018(6) -0.004(5) 0.013(5) -0.010(6)
O57 0.016(6) 0.027(7) 0.018(6) 0.001(5) -0.011(5) 0.003(5)
O58 0.033(7) 0.021(6) 0.015(6) -0.001(5) -0.006(5) 0.010(5)
O59 0.043(8) 0.020(7) 0.041(7) 0.010(6) 0.008(6) -0.001(6)
O60 0.036(7) 0.019(6) 0.026(6) 0.005(5) -0.007(5) 0.000(5)
O61 0.049(8) 0.026(7) 0.025(6) 0.008(5) 0.012(6) -0.006(6)
O62 0.019(6) 0.023(6) 0.028(6) 0.001(5) 0.002(5) 0.004(5)
O63 0.033(8) 0.025(7) 0.040(7) -0.012(6) 0.007(6) -0.009(6)
O65 0.021(6) 0.019(6) 0.019(6) 0.008(5) -0.004(5) 0.005(5)
O66 0.029(7) 0.013(6) 0.038(7) -0.001(5) 0.004(5) 0.004(5)
O67 0.013(6) 0.009(5) 0.026(6) -0.008(5) 0.000(5) -0.001(4)
O68 0.029(7) 0.024(7) 0.040(7) 0.003(6) 0.000(6) 0.004(5)
O69 0.024(7) 0.011(6) 0.035(7) 0.001(5) -0.005(5) -0.005(5)
O70 0.033(7) 0.006(6) 0.033(7) -0.005(5) -0.003(5) 0.001(5)
O71 0.036(8) 0.012(6) 0.055(8) 0.004(6) 0.012(6) 0.001(5)
O73 0.040(8) 0.026(7) 0.057(9) -0.012(6) -0.011(7) -0.005(6)
O74 0.021(6) 0.010(6) 0.029(6) -0.005(5) -0.003(5) -0.006(5)
O75 0.045(8) 0.031(7) 0.022(6) -0.001(5) -0.002(6) 0.010(6)
O76 0.064(10) 0.046(8) 0.019(6) -0.006(6) 0.013(6) -0.001(7)
O77 0.017(6) 0.016(6) 0.040(7) -0.004(5) 0.009(5) -0.001(5)
O78 0.022(7) 0.026(7) 0.046(8) 0.007(6) 0.006(6) 0.011(5)
N1 0.022(8) 0.023(8) 0.033(8) -0.001(7) 0.000(6) 0.008(6)
N2 0.023(9) 0.029(9) 0.039(9) -0.004(7) -0.017(7) 0.006(7)
N3 0.060(11) 0.017(8) 0.037(9) 0.003(7) 0.015(8) -0.004(7)
N4 0.105(16) 0.025(10) 0.050(11) 0.019(8) 0.030(10) 0.005(10)
N5 0.039(10) 0.017(8) 0.034(8) 0.008(7) 0.009(7) -0.001(7)
N6 0.020(8) 0.012(7) 0.040(8) 0.000(6) 0.013(6) -0.010(6)
N7 0.046(11) 0.039(10) 0.035(9) 0.018(8) -0.002(8) -0.006(8)
N8 0.044(10) 0.013(8) 0.033(8) -0.004(6) 0.011(7) -0.014(7)
N9 0.061(12) 0.024(9) 0.030(9) 0.007(7) 0.003(8) -0.021(8)
N10 0.044(10) 0.023(8) 0.040(9) 0.008(7) 0.002(8) -0.008(7)
N11 0.057(12) 0.029(9) 0.031(9) 0.006(7) -0.006(8) 0.005(8)
N13 0.052(12) 0.072(13) 0.048(11) -0.023(10) -0.024(9) 0.011(10)
N14 0.053(11) 0.026(9) 0.016(7) 0.002(6) 0.003(7) 0.001(7)
N15 0.069(14) 0.041(12) 0.083(14) -0.019(10) 0.027(11) 0.014(10)
N16 0.050(12) 0.033(10) 0.089(14) -0.028(10) -0.003(10) -0.017(9)
N17 0.041(12) 0.112(17) 0.053(12) -0.027(12) -0.012(9) -0.012(12)
N18 0.072(13) 0.029(10) 0.049(11) -0.016(8) -0.023(9) 0.015(9)
N19 0.065(14) 0.073(14) 0.072(14) -0.005(9) -0.011(9) 0.001(9)
N22 0.058(12) 0.046(12) 0.049(12) -0.015(9) 0.013(9) -0.006(9)
C1 0.055(15) 0.036(13) 0.076(16) -0.020(12) -0.002(13) 0.013(11)
C2 0.042(14) 0.049(14) 0.063(14) -0.016(12) 0.016(11) 0.000(11)
C4 0.069(10) 0.051(9) 0.048(9) 0.006(8) 0.026(8) -0.010(8)
C5 0.063(16) 0.040(14) 0.085(17) 0.040(13) 0.012(13) 0.011(12)
C6 0.073(16) 0.026(11) 0.024(10) -0.002(9) 0.004(10) 0.011(10)
C7 0.030(12) 0.046(13) 0.065(14) 0.021(11) 0.001(10) 0.007(10)
C8 0.041(8) 0.030(8) 0.038(8) 0.017(7) 0.001(7) -0.004(7)
C9 0.066(15) 0.047(13) 0.026(11) 0.010(10) 0.012(10) 0.006(12)
C10 0.043(13) 0.035(12) 0.048(12) 0.004(10) 0.025(10) -0.014(10)
C11 0.046(15) 0.074(18) 0.080(17) -0.039(14) -0.028(13) 0.015(13)
C14 0.047(14) 0.073(16) 0.035(11) 0.006(11) 0.008(10) 0.042(12)
C15 0.12(3) 0.064(19) 0.11(2) -0.004(17) 0.06(2) -0.023(18)
C19 0.12(2) 0.11(2) 0.12(2) -0.005(10) 0.006(10) -0.002(10)
C21 0.073(16) 0.058(16) 0.071(16) 0.001(10) 0.007(10) 0.001(10)
C22 0.03(2) 0.06(3) 0.07(3) 0.04(2) 0.00(2) 0.02(2)

loop_
_atom_type_symbol
_atom_type_description
_atom_type_scat_dispersion_real
_atom_type_scat_dispersion_imag
_atom_type_scat_source
C C 0.0033 0.0016 'International Tables Vol C Tables 4.2.6.8 and 6.1.1.4'
H H 0.0000 0.0000 'International Tables Vol C Tables 4.2.6.8 and 6.1.1.4'
N N 0.0061 0.0033 'International Tables Vol C Tables 4.2.6.8 and 6.1.1.4'
O O 0.0106 0.0060 'International Tables Vol C Tables 4.2.6.8 and 6.1.1.4'
Cu Cu 0.3201 1.2651 'International Tables Vol C Tables 4.2.6.8 and 6.1.1.4'
Ge Ge 0.1547 1.8001 'International Tables Vol C Tables 4.2.6.8 and 6.1.1.4'
Pr Pr -0.2180 2.8214 'International Tables Vol C Tables 4.2.6.8 and 6.1.1.4'
W W -0.8490 6.8722 'International Tables Vol C Tables 4.2.6.8 and 6.1.1.4'
K K 0.2009 0.2494 'International Tables Vol C Tables 4.2.6.8 and 6.1.1.4'

loop_
_geom_angle_atom_site_label_1
_geom_angle_atom_site_label_2
_geom_angle_atom_site_label_3
_geom_angle
_geom_angle_site_symmetry_1
_geom_angle_site_symmetry_3
O1 W1 O3 100.6(5) . .
O1 W1 O6 100.8(5) . .
O3 W1 O6 90.6(4) . .
O1 W1 O5 99.8(5) . .
O3 W1 O5 89.9(4) . .
O6 W1 O5 159.0(4) . .
O1 W1 O4 100.9(5) . .
O3 W1 O4 158.4(4) . .
O6 W1 O4 84.4(4) . .
O5 W1 O4 87.5(4) . .
O1 W1 O2 171.1(4) . .
O3 W1 O2 73.8(4) . .
O6 W1 O2 86.4(4) . .
O5 W1 O2 73.6(4) . .
O4 W1 O2 85.0(4) . .
O1 W1 K1 49.1(4) . .
O3 W1 K1 56.4(3) . .
O6 W1 K1 80.9(3) . .
O5 W1 K1 116.4(3) . .
O4 W1 K1 142.4(3) . .
O2 W1 K1 128.0(3) . .
O7 W2 O8 101.1(5) . .
O7 W2 O6 102.6(5) . .
O8 W2 O6 92.9(4) . .
O7 W2 O11 101.5(5) . .
O8 W2 O11 157.3(4) . .
O6 W2 O11 85.0(4) . .
O7 W2 O10 98.5(5) . .
O8 W2 O10 89.2(4) . .
O6 W2 O10 158.0(4) . .
O11 W2 O10 84.6(4) . .
O7 W2 O9 169.6(4) . .
O8 W2 O9 73.6(4) . .
O6 W2 O9 86.8(4) . .
O11 W2 O9 83.6(4) . .
O10 W2 O9 72.7(3) . .
O12 W3 O15 100.8(5) . .
O12 W3 O11 100.4(5) . .
O15 W3 O11 158.8(4) . .
O12 W3 O13 98.1(5) . .
O15 W3 O13 89.7(4) . .
O11 W3 O13 89.0(4) . .
O12 W3 O4 102.4(5) . .
O15 W3 O4 88.0(4) . .
O11 W3 O4 85.8(4) . .
O13 W3 O4 159.5(4) . .
O12 W3 O14 170.7(5) . .
O15 W3 O14 74.1(4) . .
O11 W3 O14 85.2(4) . .
O13 W3 O14 74.4(4) . .
O4 W3 O14 85.4(4) . .
O17 W4 O18 104.6(5) . .
O17 W4 O20 101.2(5) . .
O18 W4 O20 88.1(4) . .
O17 W4 O19 99.1(5) . .
O18 W4 O19 94.0(5) . .
O20 W4 O19 158.4(4) . .
O17 W4 O15 98.5(5) . .
O18 W4 O15 156.8(4) . .
O20 W4 O15 85.6(4) . .
O19 W4 O15 84.0(4) . .
O17 W4 O14 168.5(5) . .
O18 W4 O14 84.9(4) . .
O20 W4 O14 85.4(4) . .
O19 W4 O14 73.4(4) . .
O15 W4 O14 72.4(4) . .
O21 W5 O22 102.0(5) . .
O21 W5 O23 99.5(5) . .
O22 W5 O23 90.3(4) . .
O21 W5 O20 101.9(5) . .
O22 W5 O20 87.1(5) . .
O23 W5 O20 158.5(4) . .
O21 W5 O5 100.2(5) . .
O22 W5 O5 157.7(4) . .
O23 W5 O5 87.4(4) . .
O20 W5 O5 87.0(4) . .
O21 W5 O2 170.0(5) . .
O22 W5 O2 84.2(4) . .
O23 W5 O2 72.3(4) . .
O20 W5 O2 86.2(4) . .
O5 W5 O2 74.0(4) . .
O24 W6 O25 103.8(5) . .
O24 W6 O26 103.4(5) . .
O25 W6 O26 94.4(4) . .
O24 W6 O23 96.9(5) . .
O25 W6 O23 93.1(4) . .
O26 W6 O23 156.0(4) . .
O24 W6 O3 91.7(5) . .
O25 W6 O3 164.2(4) . .
O26 W6 O3 84.6(4) . .
O23 W6 O3 82.1(4) . .
O24 W6 O2 159.4(4) . .
O25 W6 O2 94.1(4) . .
O26 W6 O2 84.9(4) . .
O23 W6 O2 71.8(4) . .
O3 W6 O2 70.1(4) . .
O24 W6 K2 59.1(4) . 3_765
O25 W6 K2 132.4(3) . 3_765
O26 W6 K2 131.4(3) . 3_765
O23 W6 K2 51.5(3) . 3_765
O3 W6 K2 54.3(3) . 3_765
O2 W6 K2 101.3(3) . 3_765
O24 W6 K2 39.4(4) . .
O25 W6 K2 114.5(3) . .
O26 W6 K2 65.2(3) . .
O23 W6 K2 130.8(3) . .
O3 W6 K2 79.4(3) . .
O2 W6 K2 139.0(2) . .
K2 W6 K2 81.09(10) 3_765 .
O24 W6 K1 26.2(4) . 3_765
O25 W6 K1 80.8(3) . 3_765
O26 W6 K1 118.0(3) . 3_765
O23 W6 K1 85.7(3) . 3_765
O3 W6 K1 113.6(3) . 3_765
O2 W6 K1 156.7(2) . 3_765
K2 W6 K1 67.50(9) 3_765 3_765
K2 W6 K1 61.68(9) . 3_765
O27 W7 O28 104.9(5) . .
O27 W7 O26 102.8(5) . .
O28 W7 O26 92.0(4) . .
O27 W7 O29 98.9(5) . .
O28 W7 O29 93.5(4) . .
O26 W7 O29 155.4(4) . .
O27 W7 O8 93.5(4) . .
O28 W7 O8 161.6(4) . .
O26 W7 O8 84.0(4) . .
O29 W7 O8 83.3(4) . .
O27 W7 O9 161.9(4) . .
O28 W7 O9 91.5(4) . .
O26 W7 O9 83.9(4) . .
O29 W7 O9 72.1(4) . .
O8 W7 O9 70.3(3) . .
O30 W8 O31 103.4(5) . .
O30 W8 O32 103.5(5) . .
O31 W8 O32 86.0(4) . .
O30 W8 O10 99.3(5) . .
O31 W8 O10 157.3(4) . .
O32 W8 O10 89.1(4) . .
O30 W8 O29 96.7(5) . .
O31 W8 O29 88.7(4) . .
O32 W8 O29 159.8(4) . .
O10 W8 O29 88.2(4) . .
O30 W8 O9 167.8(5) . .
O31 W8 O9 82.8(4) . .
O32 W8 O9 87.2(4) . .
O10 W8 O9 74.8(4) . .
O29 W8 O9 72.7(4) . .
O33 W9 O34 103.8(5) . .
O33 W9 O19 99.3(5) . .
O34 W9 O19 94.2(4) . .
O33 W9 O32 102.7(5) . .
O34 W9 O32 87.7(4) . .
O19 W9 O32 156.8(4) . .
O33 W9 O13 98.7(5) . .
O34 W9 O13 157.4(4) . .
O19 W9 O13 83.9(4) . .
O32 W9 O13 85.5(4) . .
O33 W9 O14 168.7(4) . .
O34 W9 O14 85.3(4) . .
O19 W9 O14 73.1(4) . .
O32 W9 O14 84.0(4) . .
O13 W9 O14 72.6(4) . .
O35 W10 O36 101.6(5) . .
O35 W10 O31 101.4(5) . .
O36 W10 O31 96.4(4) . .
O35 W10 O37 97.8(5) . .
O36 W10 O37 94.5(4) . .
O31 W10 O37 155.4(4) . .
O35 W10 O34 90.9(5) . .
O36 W10 O34 167.5(4) . .
O31 W10 O34 80.4(4) . .
O37 W10 O34 84.2(4) . .
O35 W10 O16 169.4(4) . .
O36 W10 O16 85.6(4) . .
O31 W10 O16 85.2(4) . .
O37 W10 O16 73.7(4) . .
O34 W10 O16 82.1(4) . .
O38 W11 O39 101.3(5) . .
O38 W11 O37 97.4(5) . .
O39 W11 O37 96.7(4) . .
O38 W11 O22 101.1(5) . .
O39 W11 O22 93.3(5) . .
O37 W11 O22 156.7(4) . .
O38 W11 O18 92.5(4) . .
O39 W11 O18 165.6(4) . .
O37 W11 O18 85.5(4) . .
O22 W11 O18 79.8(4) . .
O38 W11 O16 169.4(4) . .
O39 W11 O16 85.3(4) . .
O37 W11 O16 73.4(4) . .
O22 W11 O16 86.6(4) . .
O18 W11 O16 81.7(4) . .
O40 W12 O41 99.7(5) . .
O40 W12 O45 100.8(5) . .
O41 W12 O45 96.2(4) . .
O40 W12 O42 100.4(5) . .
O41 W12 O42 92.1(4) . .
O45 W12 O42 155.5(4) . .
O40 W12 O44 93.8(5) . .
O41 W12 O44 165.7(4) . .
O45 W12 O44 85.9(4) . .
O42 W12 O44 80.6(4) . .
O40 W12 O43 172.0(4) . .
O41 W12 O43 84.5(4) . .
O45 W12 O43 71.8(4) . .
O42 W12 O43 86.1(4) . .
O44 W12 O43 82.7(4) . .
O46 W13 O47 102.1(5) . .
O46 W13 O48 101.0(5) . .
O47 W13 O48 96.9(5) . .
O46 W13 O45 99.0(5) . .
O47 W13 O45 94.8(5) . .
O48 W13 O45 154.1(4) . .
O46 W13 O49 92.0(5) . .
O47 W13 O49 165.9(4) . .
O48 W13 O49 79.8(4) . .
O45 W13 O49 83.3(4) . .
O46 W13 O43 169.2(5) . .
O47 W13 O43 85.1(4) . .
O48 W13 O43 85.9(4) . .
O45 W13 O43 72.2(4) . .
O49 W13 O43 81.0(4) . .
O50 W14 O49 103.8(5) . .
O50 W14 O54 101.5(5) . .
O49 W14 O54 88.7(4) . .
O50 W14 O52 99.2(5) . .
O49 W14 O52 91.8(4) . .
O54 W14 O52 158.6(4) . .
O50 W14 O51 98.0(5) . .
O49 W14 O51 158.1(5) . .
O54 W14 O51 86.1(5) . .
O52 W14 O51 85.5(4) . .
O50 W14 O53 168.2(5) . .
O49 W14 O53 85.4(4) . .
O54 W14 O53 85.7(4) . .
O52 W14 O53 72.9(4) . .
O51 W14 O53 73.1(4) . .
O55 W15 O48 101.9(5) . .
O55 W15 O54 101.7(5) . .
O48 W15 O54 85.5(5) . .
O55 W15 O56 100.4(5) . .
O48 W15 O56 157.7(4) . .
O54 W15 O56 88.5(5) . .
O55 W15 O58 99.1(5) . .
O48 W15 O58 91.2(4) . .
O54 W15 O58 159.2(4) . .
O56 W15 O58 86.9(5) . .
O55 W15 O57 170.1(5) . .
O48 W15 O57 83.1(4) . .
O54 W15 O57 87.1(4) . .
O56 W15 O57 75.1(4) . .
O58 W15 O57 72.1(4) . .
O59 W16 O60 102.6(5) . .
O59 W16 O62 100.6(5) . .
O60 W16 O62 94.2(5) . .
O59 W16 O58 99.0(5) . .
O60 W16 O58 93.2(5) . .
O62 W16 O58 156.9(4) . .
O59 W16 O61 92.2(5) . .
O60 W16 O61 165.2(4) . .
O62 W16 O61 84.4(4) . .
O58 W16 O61 82.9(4) . .
O59 W16 O57 162.1(5) . .
O60 W16 O57 93.7(4) . .
O62 W16 O57 85.3(4) . .
O58 W16 O57 72.5(4) . .
O61 W16 O57 71.4(4) . .
O59 W16 K1 49.7(4) . 3_765
O60 W16 K1 99.2(4) . 3_765
O62 W16 K1 51.2(3) . 3_765
O58 W16 K1 148.1(3) . 3_765
O61 W16 K1 91.5(3) . 3_765
O57 W16 K1 135.1(2) . 3_765
O63 W17 O64 105.2(5) . .
O63 W17 O67 100.3(5) . .
O64 W17 O67 93.5(4) . .
O63 W17 O62 101.0(5) . .
O64 W17 O62 92.5(4) . .
O67 W17 O62 155.4(4) . .
O63 W17 O66 93.4(5) . .
O64 W17 O66 161.4(4) . .
O67 W17 O66 83.1(4) . .
O62 W17 O66 83.6(4) . .
O63 W17 O65 162.0(5) . .
O64 W17 O65 91.6(4) . .
O67 W17 O65 71.8(4) . .
O62 W17 O65 84.2(4) . .
O66 W17 O65 69.9(4) . .
O63 W17 K1 53.5(4) . 3_765
O64 W17 K1 99.0(3) . 3_765
O67 W17 K1 153.1(3) . 3_765
O62 W17 K1 47.8(3) . 3_765
O66 W17 K1 91.8(3) . 3_765
O65 W17 K1 131.0(2) . 3_765
O68 W18 O42 102.6(5) . .
O68 W18 O69 98.0(5) . .
O42 W18 O69 159.1(4) . .
O68 W18 O67 98.9(5) . .
O42 W18 O67 91.5(4) . .
O69 W18 O67 88.0(4) . .
O68 W18 O70 101.0(5) . .
O42 W18 O70 86.0(4) . .
O69 W18 O70 87.4(4) . .
O67 W18 O70 160.0(4) . .
O68 W18 O65 169.3(5) . .
O42 W18 O65 84.8(4) . .
O69 W18 O65 75.2(4) . .
O67 W18 O65 72.9(4) . .
O70 W18 O65 87.1(4) . .
O71 W19 O44 104.9(5) . .
O71 W19 O70 99.8(5) . .
O44 W19 O70 88.4(4) . .
O71 W19 O52 101.1(5) . .
O44 W19 O52 92.0(4) . .
O70 W19 O52 158.2(5) . .
O71 W19 O72 96.5(5) . .
O44 W19 O72 158.6(4) . .
O70 W19 O72 86.6(4) . .
O52 W19 O72 85.1(4) . .
O71 W19 O53 168.9(5) . .
O44 W19 O53 85.2(4) . .
O70 W19 O53 85.0(4) . .
O52 W19 O53 73.4(4) . .
O72 W19 O53 73.6(4) . .
O73 W20 O74 101.1(5) . .
O73 W20 O75 102.3(5) . .
O74 W20 O75 85.1(5) . .
O73 W20 O51 99.9(5) . .
O74 W20 O51 158.8(4) . .
O75 W20 O51 87.6(5) . .
O73 W20 O72 99.5(5) . .
O74 W20 O72 90.4(4) . .
O75 W20 O72 158.2(5) . .
O51 W20 O72 89.2(5) . .
O73 W20 O53 170.5(5) . .
O74 W20 O53 85.9(4) . .
O75 W20 O53 84.6(4) . .
O51 W20 O53 73.6(4) . .
O72 W20 O53 73.8(4) . .
O76 W21 O61 102.0(5) . .
O76 W21 O77 101.7(5) . .
O61 W21 O77 92.4(5) . .
O76 W21 O75 100.9(5) . .
O61 W21 O75 157.1(5) . .
O77 W21 O75 84.6(4) . .
O76 W21 O56 98.5(5) . .
O61 W21 O56 88.3(5) . .
O77 W21 O56 159.2(4) . .
O75 W21 O56 86.7(5) . .
O76 W21 O57 169.4(5) . .
O61 W21 O57 73.0(4) . .
O77 W21 O57 87.9(4) . .
O75 W21 O57 84.1(4) . .
O56 W21 O57 72.3(4) . .
O78 W22 O66 101.9(5) . .
O78 W22 O74 102.1(5) . .
O66 W22 O74 156.0(5) . .
O78 W22 O77 102.1(5) . .
O66 W22 O77 91.2(4) . .
O74 W22 O77 83.3(4) . .
O78 W22 O69 99.2(5) . .
O66 W22 O69 89.6(4) . .
O74 W22 O69 87.1(4) . .
O77 W22 O69 158.0(4) . .
O78 W22 O65 169.4(4) . .
O66 W22 O65 72.1(4) . .
O74 W22 O65 84.2(4) . .
O77 W22 O65 87.0(4) . .
O69 W22 O65 72.4(4) . .
O64 Pr1 O41 76.7(3) . .
O64 Pr1 O25 79.1(3) . .
O41 Pr1 O25 140.3(3) . .
O64 Pr1 O28 78.7(3) . .
O41 Pr1 O28 75.9(3) . .
O25 Pr1 O28 68.9(3) . .
O64 Pr1 O39 143.0(3) . .
O41 Pr1 O39 139.3(3) . .
O25 Pr1 O39 73.9(3) . .
O28 Pr1 O39 113.3(3) . .
O64 Pr1 O47 116.7(3) . .
O41 Pr1 O47 76.2(3) . .
O25 Pr1 O47 143.4(3) . .
O28 Pr1 O47 143.5(3) . .
O39 Pr1 O47 75.4(3) . .
O64 Pr1 O36 141.4(3) . .
O41 Pr1 O36 70.1(3) . .
O25 Pr1 O36 115.5(3) . .
O28 Pr1 O36 74.6(3) . .
O39 Pr1 O36 74.5(3) . .
O47 Pr1 O36 74.0(3) . .
O64 Pr1 O60 69.0(3) . .
O41 Pr1 O60 118.0(3) . .
O25 Pr1 O60 80.8(3) . .
O28 Pr1 O60 139.2(3) . .
O39 Pr1 O60 81.9(3) . .
O47 Pr1 O60 75.6(3) . .
O36 Pr1 O60 145.3(3) . .
O16 Ge1 O14 108.7(5) . .
O16 Ge1 O9 112.1(4) . .
O14 Ge1 O9 108.9(4) . .
O16 Ge1 O2 112.2(4) . .
O14 Ge1 O2 108.7(5) . .
O9 Ge1 O2 106.2(4) . .
O43 Ge2 O57 110.7(5) . .
O43 Ge2 O53 108.8(5) . .
O57 Ge2 O53 109.7(5) . .
O43 Ge2 O65 113.2(5) . .
O57 Ge2 O65 106.3(5) . .
O53 Ge2 O65 108.1(5) . .
N1 Cu1 N1 180.0(3) . 3_665
N1 Cu1 N2 94.2(5) . 3_665
N1 Cu1 N2 85.8(5) 3_665 3_665
N1 Cu1 N2 85.8(5) . .
N1 Cu1 N2 94.2(5) 3_665 .
N2 Cu1 N2 180.0(8) 3_665 .
N6 Cu2 N3 95.8(5) . .
N6 Cu2 N5 85.2(5) . .
N3 Cu2 N5 166.9(6) . .
N6 Cu2 N4 175.6(7) . .
N3 Cu2 N4 84.5(6) . .
N5 Cu2 N4 95.5(6) . .
N8 Cu3 N10 172.7(6) . .
N8 Cu3 N7 84.2(6) . .
N10 Cu3 N7 94.2(6) . .
N8 Cu3 N9 97.2(6) . .
N10 Cu3 N9 83.5(6) . .
N7 Cu3 N9 172.6(6) . .
N8 Cu3 O40 95.1(5) . .
N10 Cu3 O40 92.0(5) . .
N7 Cu3 O40 90.3(5) . .
N9 Cu3 O40 96.8(5) . .
N12 Cu4 N11 83.9(7) . .
N12 Cu4 N13 97.6(7) . .
N11 Cu4 N13 166.4(7) . .
N12 Cu4 N14 173.9(7) . .
N11 Cu4 N14 94.5(6) . .
N13 Cu4 N14 85.3(6) . .
N18 Cu5 N15 94.0(7) . .
N18 Cu5 N17 85.0(7) . .
N15 Cu5 N17 179.0(8) . .
N18 Cu5 N16 177.2(7) . .
N15 Cu5 N16 85.2(7) . .
N17 Cu5 N16 95.7(8) . .
N21 Cu6 N20 97.9(14) . .
N21 Cu6 N22 83.8(12) . .
N20 Cu6 N22 175.9(16) . .
N21 Cu6 N19 173.4(15) . .
N20 Cu6 N19 86.8(15) . .
N22 Cu6 N19 91.2(13) . .
N21 Cu6 O7W 89.7(13) . .
N20 Cu6 O7W 99.1(15) . .
N22 Cu6 O7W 84.7(12) . .
N19 Cu6 O7W 94.1(13) . .
O24 K1 O1 117.7(4) 3_765 .
O24 K1 O15W 87.2(4) 3_765 .
O1 K1 O15W 107.7(4) . .
O24 K1 O59 111.6(4) 3_765 3_765
O1 K1 O59 124.1(3) . 3_765
O15W K1 O59 99.1(4) . 3_765
O24 K1 O62 103.3(3) 3_765 3_765
O1 K1 O62 84.8(3) . 3_765
O15W K1 O62 157.9(4) . 3_765
O59 K1 O62 59.1(3) 3_765 3_765
O24 K1 O3 73.6(3) 3_765 .
O1 K1 O3 57.9(3) . .
O15W K1 O3 69.9(4) . .
O59 K1 O3 167.9(3) 3_765 .
O62 K1 O3 131.5(3) 3_765 .
O24 K1 O63 65.5(3) 3_765 3_765
O1 K1 O63 69.5(3) . 3_765
O15W K1 O63 144.1(4) . 3_765
O59 K1 O63 112.0(3) 3_765 3_765
O62 K1 O63 56.9(3) 3_765 3_765
O3 K1 O63 80.0(3) . 3_765
O24 K1 W1 102.2(3) 3_765 .
O1 K1 W1 28.9(2) . .
O15W K1 W1 83.3(3) . .
O59 K1 W1 146.1(3) 3_765 .
O62 K1 W1 112.7(2) 3_765 .
O3 K1 W1 31.2(2) . .
O63 K1 W1 80.6(2) 3_765 .
O24 K1 W16 108.5(3) 3_765 3_765
O1 K1 W16 108.2(3) . 3_765
O15W K1 W16 127.0(3) . 3_765
O59 K1 W16 27.9(2) 3_765 3_765
O62 K1 W16 31.3(2) 3_765 3_765
O3 K1 W16 162.7(2) . 3_765
O63 K1 W16 85.3(2) 3_765 3_765
W1 K1 W16 136.88(12) . 3_765
O24 K1 W17 81.2(3) 3_765 3_765
O1 K1 W17 76.9(3) . 3_765
O15W K1 W17 168.3(3) . 3_765
O59 K1 W17 86.6(2) 3_765 3_765
O62 K1 W17 30.5(2) 3_765 3_765
O3 K1 W17 105.2(2) . 3_765
O63 K1 W17 26.6(2) 3_765 3_765
W1 K1 W17 97.79(10) . 3_765
W16 K1 W17 59.12(6) 3_765 3_765
O24 K1 W6 16.8(2) 3_765 3_765
O1 K1 W6 131.7(3) . 3_765
O15W K1 W6 90.7(3) . 3_765
O59 K1 W6 94.9(3) 3_765 3_765
O62 K1 W6 94.2(2) 3_765 3_765
O3 K1 W6 90.2(2) . 3_765
O63 K1 W6 70.0(2) 3_765 3_765
W1 K1 W6 118.97(11) . 3_765
W16 K1 W6 93.33(9) 3_765 3_765
W17 K1 W6 78.57(8) 3_765 3_765
O24 K1 K2 42.3(2) 3_765 3_765
O1 K1 K2 75.5(2) . 3_765
O15W K1 K2 102.5(3) . 3_765
O59 K1 K2 144.1(3) 3_765 3_765
O62 K1 K2 98.2(2) 3_765 3_765
O3 K1 K2 46.7(2) . 3_765
O63 K1 K2 41.6(2) 3_765 3_765
W1 K1 K2 65.49(9) . 3_765
W16 K1 K2 123.37(13) 3_765 3_765
W17 K1 K2 67.74(9) 3_765 3_765
W6 K1 K2 56.85(9) 3_765 3_765
O12W K2 O63 99.8(5) . .
O12W K2 O24 160.3(5) . .
O63 K2 O24 68.9(3) . .
O12W K2 O15W 82.2(5) . .
O63 K2 O15W 134.3(4) . .
O24 K2 O15W 94.2(4) . .
O12W K2 O23 83.4(5) . 3_765
O63 K2 O23 128.3(3) . 3_765
O24 K2 O23 116.3(3) . 3_765
O15W K2 O23 97.4(4) . 3_765
O12W K2 O3 125.5(5) . 3_765
O63 K2 O3 85.3(3) . 3_765
O24 K2 O3 71.1(3) . 3_765
O15W K2 O3 130.5(4) . 3_765
O23 K2 O3 54.4(3) 3_765 3_765
O12W K2 O24 128.9(5) . 3_765
O63 K2 O24 127.9(3) . 3_765
O24 K2 O24 68.1(4) . 3_765
O15W K2 O24 76.9(3) . 3_765
O23 K2 O24 54.4(3) 3_765 3_765
O3 K2 O24 53.6(3) 3_765 3_765
O12W K2 W6 115.5(5) . 3_765
O63 K2 W6 120.4(3) . 3_765
O24 K2 W6 84.1(2) . 3_765
O15W K2 W6 98.4(3) . 3_765
O23 K2 W6 32.3(2) 3_765 3_765
O3 K2 W6 35.1(2) 3_765 3_765
O24 K2 W6 28.07(19) 3_765 3_765
O12W K2 W6 140.8(5) . .
O63 K2 W6 76.3(3) . .
O24 K2 W6 23.2(2) . .
O15W K2 W6 74.4(3) . .
O23 K2 W6 130.0(2) 3_765 .
O3 K2 W6 93.4(2) 3_765 .
O24 K2 W6 75.9(2) 3_765 .
W6 K2 W6 98.91(10) 3_765 .
O12W K2 K1 142.0(4) . 3_765
O63 K2 K1 48.6(3) . 3_765
O24 K2 K1 39.8(2) . 3_765
O15W K2 K1 133.7(3) . 3_765
O23 K2 K1 100.2(2) 3_765 3_765
O3 K2 K1 45.9(2) 3_765 3_765
O24 K2 K1 79.3(2) 3_765 3_765
W6 K2 K1 76.43(10) 3_765 3_765
W6 K2 K1 61.46(9) . 3_765
O12W K2 K1 108.5(4) . .
O63 K2 K1 147.4(3) . .
O24 K2 K1 79.2(2) . .
O15W K2 K1 39.4(3) . .
O23 K2 K1 72.1(2) 3_765 .
O3 K2 K1 91.1(2) 3_765 .
O24 K2 K1 37.5(2) 3_765 .
W6 K2 K1 60.81(8) 3_765 .
W6 K2 K1 71.54(9) . .
K1 K2 K1 108.51(12) 3_765 .
O12W K2 K2 159.2(5) . 3_765
O63 K2 K2 101.0(3) . 3_765
O24 K2 K2 36.5(2) . 3_765
O15W K2 K2 84.1(3) . 3_765
O23 K2 K2 83.0(2) 3_765 3_765
O3 K2 K2 55.7(2) 3_765 3_765
O24 K2 K2 31.6(2) 3_765 3_765
W6 K2 K2 51.42(8) 3_765 3_765
W6 K2 K2 47.49(8) . 3_765
K1 K2 K2 56.42(10) 3_765 3_765
K1 K2 K2 52.09(9) . 3_765
W1 O1 K1 102.0(4) . .
K1 O15W K2 99.9(4) . .
Ge1 O2 W6 120.8(5) . .
Ge1 O2 W5 120.9(5) . .
W6 O2 W5 94.9(3) . .
Ge1 O2 W1 124.1(5) . .
W6 O2 W1 96.2(4) . .
W5 O2 W1 92.5(4) . .
W1 O3 W6 119.9(5) . .
W1 O3 K1 92.4(4) . .
W6 O3 K1 144.1(5) . .
W1 O3 K2 117.1(4) . 3_765
W6 O3 K2 90.6(3) . 3_765
K1 O3 K2 87.5(3) . 3_765
W3 O4 W1 152.6(6) . .
W1 O5 W5 119.8(5) . .
W2 O6 W1 153.5(6) . .
W2 O8 W7 120.5(5) . .
Ge1 O9 W7 121.3(5) . .
Ge1 O9 W8 120.2(5) . .
W7 O9 W8 95.1(3) . .
Ge1 O9 W2 124.2(5) . .
W7 O9 W2 95.6(3) . .
W8 O9 W2 93.2(3) . .
W8 O10 W2 119.3(5) . .
W3 O11 W2 151.4(6) . .
W3 O13 W9 118.6(5) . .
Ge1 O14 W4 121.4(5) . .
Ge1 O14 W3 123.9(5) . .
W4 O14 W3 94.5(3) . .
Ge1 O14 W9 121.7(5) . .
W4 O14 W9 93.3(4) . .
W3 O14 W9 94.4(3) . .
W3 O15 W4 119.1(5) . .
Ge1 O16 W10 125.2(5) . .
Ge1 O16 W11 125.2(5) . .
W10 O16 W11 96.6(3) . .
W4 O18 W11 154.1(6) . .
W4 O19 W9 119.3(5) . .
W4 O20 W5 148.7(6) . .
W5 O22 W11 155.7(6) . .
W5 O23 W6 120.5(5) . .
W5 O23 K2 118.0(4) . 3_765
W6 O23 K2 96.2(4) . 3_765
W6 O24 K1 137.0(6) . 3_765
W6 O24 K2 117.4(5) . .
K1 O24 K2 97.9(3) 3_765 .
W6 O24 K2 92.9(4) . 3_765
K1 O24 K2 96.0(3) 3_765 3_765
K2 O24 K2 111.9(4) . 3_765
W6 O25 Pr1 157.2(5) . .
W7 O26 W6 143.1(5) . .
W7 O28 Pr1 159.7(6) . .
W8 O29 W7 119.9(5) . .
W8 O31 W10 157.8(6) . .
W8 O32 W9 150.2(5) . .
W9 O34 W10 152.5(6) . .
W10 O36 Pr1 134.0(5) . .
W11 O37 W10 114.9(5) . .
W11 O39 Pr1 134.7(5) . .
W12 O40 Cu3 121.2(5) . .
W12 O41 Pr1 134.3(5) . .
W18 O42 W12 156.1(6) . .
Ge2 O43 W13 125.9(5) . .
Ge2 O43 W12 123.9(5) . .
W13 O43 W12 97.0(4) . .
W19 O44 W12 153.1(6) . .
W12 O45 W13 117.7(5) . .
W13 O47 Pr1 133.3(5) . .
W15 O48 W13 158.3(6) . .
W14 O49 W13 151.9(6) . .
W20 O51 W14 118.9(5) . .
W19 O52 W14 119.4(5) . .
Ge2 O53 W19 121.7(5) . .
Ge2 O53 W14 120.8(5) . .
W19 O53 W14 93.8(4) . .
Ge2 O53 W20 124.3(5) . .
W19 O53 W20 94.1(4) . .
W14 O53 W20 94.5(4) . .
W15 O54 W14 149.4(6) . .
W15 O56 W21 120.5(5) . .
Ge2 O57 W16 122.9(5) . .
Ge2 O57 W15 121.1(5) . .
W16 O57 W15 95.7(4) . .
Ge2 O57 W21 122.6(5) . .
W16 O57 W21 94.9(4) . .
W15 O57 W21 92.1(3) . .
W15 O58 W16 119.6(5) . .
W16 O59 K1 102.4(5) . 3_765
W16 O60 Pr1 156.8(6) . .
W21 O61 W16 120.6(5) . .
W16 O62 W17 143.0(6) . .
W16 O62 K1 97.5(4) . 3_765
W17 O62 K1 101.7(4) . 3_765
W17 O63 K2 163.9(6) . .
W17 O63 K1 99.9(5) . 3_765
K2 O63 K1 89.7(3) . 3_765
W17 O64 Pr1 161.2(6) . .
Ge2 O65 W18 121.1(5) . .
Ge2 O65 W17 121.3(5) . .
W18 O65 W17 94.5(4) . .
Ge2 O65 W22 124.5(5) . .
W18 O65 W22 92.6(3) . .
W17 O65 W22 95.2(4) . .
W22 O66 W17 122.8(6) . .
W18 O67 W17 120.5(5) . .
W18 O69 W22 119.8(5) . .
W18 O70 W19 148.8(6) . .
W20 O72 W19 118.5(5) . .
W20 O74 W22 153.5(6) . .
W20 O75 W21 152.5(6) . .
W21 O77 W22 153.0(6) . .
C1 N1 Cu1 107.4(11) . .
C1 N1 H1A 110.2 . .
Cu1 N1 H1A 110.2 . .
C1 N1 H1B 110.2 . .
Cu1 N1 H1B 110.2 . .
H1A N1 H1B 108.5 . .
C2 N2 Cu1 106.8(11) . .
C2 N2 H2A 110.4 . .
Cu1 N2 H2A 110.4 . .
C2 N2 H2B 110.4 . .
Cu1 N2 H2B 110.4 . .
H2A N2 H2B 108.6 . .
C3 N3 Cu2 108.6(11) . .
C3 N3 H3A 110.0 . .
Cu2 N3 H3A 110.0 . .
C3 N3 H3B 110.0 . .
Cu2 N3 H3B 110.0 . .
H3A N3 H3B 108.4 . .
C4 N4 Cu2 109.6(12) . .
C4 N4 H4A 109.7 . .
Cu2 N4 H4A 109.7 . .
C4 N4 H4B 109.7 . .
Cu2 N4 H4B 109.7 . .
H4A N4 H4B 108.2 . .
C5 N5 Cu2 109.7(11) . .
C5 N5 H5A 109.7 . .
Cu2 N5 H5A 109.7 . .
C5 N5 H5B 109.7 . .
Cu2 N5 H5B 109.7 . .
H5A N5 H5B 108.2 . .
C6 N6 Cu2 108.7(10) . .
C6 N6 H6A 109.9 . .
Cu2 N6 H6A 109.9 . .
C6 N6 H6B 109.9 . .
Cu2 N6 H6B 109.9 . .
H6A N6 H6B 108.3 . .
C7 N7 Cu3 108.9(11) . .
C7 N7 H7A 109.9 . .
Cu3 N7 H7A 109.9 . .
C7 N7 H7B 109.9 . .
Cu3 N7 H7B 109.9 . .
H7A N7 H7B 108.3 . .
C8 N8 Cu3 110.7(10) . .
C8 N8 H8A 109.5 . .
Cu3 N8 H8A 109.5 . .
C8 N8 H8B 109.5 . .
Cu3 N8 H8B 109.5 . .
H8A N8 H8B 108.1 . .
C9 N9 Cu3 109.2(11) . .
C9 N9 H9A 109.8 . .
Cu3 N9 H9A 109.8 . .
C9 N9 H9B 109.8 . .
Cu3 N9 H9B 109.8 . .
H9A N9 H9B 108.3 . .
C10 N10 Cu3 108.5(11) . .
C10 N10 H10A 110.0 . .
Cu3 N10 H10A 110.0 . .
C10 N10 H10B 110.0 . .
Cu3 N10 H10B 110.0 . .
H10A N10 H10B 108.4 . .
C11 N11 Cu4 110.9(11) . .
C11 N11 H11A 109.5 . .
Cu4 N11 H11A 109.5 . .
C11 N11 H11B 109.5 . .
Cu4 N11 H11B 109.5 . .
H11A N11 H11B 108.0 . .
C12 N12 Cu4 108.5(13) . .
C12 N12 H12A 110.0 . .
Cu4 N12 H12A 110.0 . .
C12 N12 H12B 110.0 . .
Cu4 N12 H12B 110.0 . .
H12A N12 H12B 108.4 . .
C13 N13 Cu4 112.1(11) . .
C13 N13 H13A 109.2 . .
Cu4 N13 H13A 109.2 . .
C13 N13 H13B 109.2 . .
Cu4 N13 H13B 109.2 . .
H13A N13 H13B 107.9 . .
C14 N14 Cu4 111.3(10) . .
C14 N14 H14A 109.4 . .
Cu4 N14 H14A 109.4 . .
C14 N14 H14B 109.4 . .
Cu4 N14 H14B 109.4 . .
H14A N14 H14B 108.0 . .
C15 N15 Cu5 110.7(14) . .
C15 N15 H15A 109.5 . .
Cu5 N15 H15A 109.5 . .
C15 N15 H15B 109.5 . .
Cu5 N15 H15B 109.5 . .
H15A N15 H15B 108.1 . .
C16 N16 Cu5 105.1(14) . .
C16 N16 H16A 110.7 . .
Cu5 N16 H16A 110.7 . .
C16 N16 H16B 110.7 . .
Cu5 N16 H16B 110.7 . .
H16A N16 H16B 108.8 . .
C17 N17 Cu5 111.9(16) . .
C17 N17 H17A 109.2 . .
Cu5 N17 H17A 109.2 . .
C17 N17 H17B 109.2 . .
Cu5 N17 H17B 109.2 . .
H17A N17 H17B 107.9 . .
C18 N18 Cu5 107.1(14) . .
C18 N18 H18A 110.3 . .
Cu5 N18 H18A 110.3 . .
C18 N18 H18B 110.3 . .
Cu5 N18 H18B 110.3 . .
H18A N18 H18B 108.5 . .
C19 N19 Cu6 107(3) . .
C19 N19 H19A 110.4 . .
Cu6 N19 H19A 110.4 . .
C19 N19 H19B 110.4 . .
Cu6 N19 H19B 110.4 . .
H19A N19 H19B 108.6 . .
C20 N20 Cu6 98(3) . .
C20 N20 H20A 112.1 . .
Cu6 N20 H20A 112.1 . .
C20 N20 H20B 112.1 . .
Cu6 N20 H20B 112.1 . .
H20A N20 H20B 109.8 . .
C21 N21 Cu6 113(2) . .
C21 N21 H21A 109.0 . .
Cu6 N21 H21A 109.0 . .
C21 N21 H21B 109.0 . .
Cu6 N21 H21B 109.0 . .
H21A N21 H21B 107.8 . .
C22 N22 Cu6 99(2) . .
C22 N22 H22A 111.9 . .
Cu6 N22 H22A 111.9 . .
C22 N22 H22B 111.9 . .
Cu6 N22 H22B 111.9 . .
H22A N22 H22B 109.6 . .
N1 C1 C2 108.3(17) . .
N1 C1 H1C 110.0 . .
C2 C1 H1C 110.0 . .
N1 C1 H1D 110.0 . .
C2 C1 H1D 110.0 . .
H1C C1 H1D 108.4 . .
C1 C2 N2 111.0(16) . .
C1 C2 H2C 109.4 . .
N2 C2 H2C 109.4 . .
C1 C2 H2D 109.4 . .
N2 C2 H2D 109.4 . .
H2C C2 H2D 108.0 . .
N3 C3 C4 108.8(16) . .
N3 C3 H3C 109.9 . .
C4 C3 H3C 109.9 . .
N3 C3 H3D 109.9 . .
C4 C3 H3D 109.9 . .
H3C C3 H3D 108.3 . .
N4 C4 C3 107.2(17) . .
N4 C4 H4C 110.3 . .
C3 C4 H4C 110.3 . .
N4 C4 H4D 110.3 . .
C3 C4 H4D 110.3 . .
H4C C4 H4D 108.5 . .
N5 C5 C6 109.0(17) . .
N5 C5 H5C 109.9 . .
C6 C5 H5C 109.9 . .
N5 C5 H5D 109.9 . .
C6 C5 H5D 109.9 . .
H5C C5 H5D 108.3 . .
C5 C6 N6 110.7(15) . .
C5 C6 H6C 109.5 . .
N6 C6 H6C 109.5 . .
C5 C6 H6D 109.5 . .
N6 C6 H6D 109.5 . .
H6C C6 H6D 108.1 . .
C8 C7 N7 110.0(16) . .
C8 C7 H7C 109.7 . .
N7 C7 H7C 109.7 . .
C8 C7 H7D 109.7 . .
N7 C7 H7D 109.7 . .
H7C C7 H7D 108.2 . .
C7 C8 N8 104.9(15) . .
C7 C8 H8C 110.8 . .
N8 C8 H8C 110.8 . .
C7 C8 H8D 110.8 . .
N8 C8 H8D 110.8 . .
H8C C8 H8D 108.8 . .
N9 C9 C10 107.9(17) . .
N9 C9 H9C 110.1 . .
C10 C9 H9C 110.1 . .
N9 C9 H9D 110.1 . .
C10 C9 H9D 110.1 . .
H9C C9 H9D 108.4 . .
N10 C10 C9 106.0(15) . .
N10 C10 H10C 110.5 . .
C9 C10 H10C 110.5 . .
N10 C10 H10D 110.5 . .
C9 C10 H10D 110.5 . .
H10C C10 H10D 108.7 . .
C12 C11 N11 108.8(18) . .
C12 C11 H11C 109.9 . .
N11 C11 H11C 109.9 . .
C12 C11 H11D 109.9 . .
N11 C11 H11D 109.9 . .
H11C C11 H11D 108.3 . .
C11 C12 N12 115(2) . .
C11 C12 H12C 108.5 . .
N12 C12 H12C 108.5 . .
C11 C12 H12D 108.5 . .
N12 C12 H12D 108.5 . .
H12C C12 H12D 107.5 . .
C14 C13 N13 111.2(16) . .
C14 C13 H13C 109.4 . .
N13 C13 H13C 109.4 . .
C14 C13 H13D 109.4 . .
N13 C13 H13D 109.4 . .
H13C C13 H13D 108.0 . .
C13 C14 N14 114.2(15) . .
C13 C14 H14C 108.7 . .
N14 C14 H14C 108.7 . .
C13 C14 H14D 108.7 . .
N14 C14 H14D 108.7 . .
H14C C14 H14D 107.6 . .
C16 C15 N15 112(2) . .
C16 C15 H15C 109.1 . .
N15 C15 H15C 109.1 . .
C16 C15 H15D 109.1 . .
N15 C15 H15D 109.1 . .
H15C C15 H15D 107.9 . .
C15 C16 N16 114(2) . .
C15 C16 H16C 108.7 . .
N16 C16 H16C 108.7 . .
C15 C16 H16D 108.7 . .
N16 C16 H16D 108.7 . .
H16C C16 H16D 107.6 . .
N17 C17 C18 106(3) . .
N17 C17 H17C 110.5 . .
C18 C17 H17C 110.5 . .
N17 C17 H17D 110.5 . .
C18 C17 H17D 110.5 . .
H17C C17 H17D 108.7 . .
C17 C18 N18 115(2) . .
C17 C18 H18C 108.6 . .
N18 C18 H18C 108.6 . .
C17 C18 H18D 108.6 . .
N18 C18 H18D 108.6 . .
H18C C18 H18D 107.6 . .
C20 C19 N19 93(4) . .
C20 C19 H19C 113.1 . .
N19 C19 H19C 113.1 . .
C20 C19 H19D 113.1 . .
N19 C19 H19D 113.1 . .
H19C C19 H19D 110.5 . .
C19 C20 N20 127(5) . .
C19 C20 H20C 105.6 . .
N20 C20 H20C 105.6 . .
C19 C20 H20D 105.6 . .
N20 C20 H20D 105.6 . .
H20C C20 H20D 106.1 . .
N21 C21 C22 101(3) . .
N21 C21 H21C 111.6 . .
C22 C21 H21C 111.6 . .
N21 C21 H21D 111.6 . .
C22 C21 H21D 111.6 . .
H21C C21 H21D 109.4 . .
C21 C22 N22 110(3) . .
C21 C22 H22C 109.6 . .
N22 C22 H22C 109.6 . .
C21 C22 H22D 109.6 . .
N22 C22 H22D 109.6 . .
H22C C22 H22D 108.1 . .

loop_
_geom_bond_atom_site_label_1
_geom_bond_atom_site_label_2
_geom_bond_distance
_geom_bond_site_symmetry_2
W1 O1 1.745(11) .
W1 O3 1.835(10) .
W1 O6 1.914(10) .
W1 O5 1.931(9) .
W1 O4 1.935(10) .
W1 O2 2.323(10) .
W1 K1 3.536(4) .
W2 O7 1.705(10) .
W2 O8 1.843(10) .
W2 O6 1.901(10) .
W2 O11 1.966(10) .
W2 O10 1.983(10) .
W2 O9 2.325(9) .
W3 O12 1.726(10) .
W3 O15 1.900(10) .
W3 O11 1.912(10) .
W3 O13 1.913(10) .
W3 O4 1.920(10) .
W3 O14 2.300(10) .
W4 O17 1.740(10) .
W4 O18 1.809(10) .
W4 O20 1.913(10) .
W4 O19 1.933(11) .
W4 O15 2.010(10) .
W4 O14 2.291(10) .
W5 O21 1.726(11) .
W5 O22 1.899(11) .
W5 O23 1.910(10) .
W5 O20 1.922(10) .
W5 O5 1.934(10) .
W5 O2 2.304(9) .
W6 O24 1.733(10) .
W6 O25 1.750(10) .
W6 O26 1.930(10) .
W6 O23 1.976(10) .
W6 O3 2.117(10) .
W6 O2 2.277(10) .
W6 K2 3.679(4) 3_765
W6 K2 3.901(5) .
W6 K1 4.093(4) 3_765
W7 O27 1.718(11) .
W7 O28 1.745(10) .
W7 O26 1.928(10) .
W7 O29 1.975(10) .
W7 O8 2.092(10) .
W7 O9 2.291(9) .
W8 O30 1.708(10) .
W8 O31 1.890(10) .
W8 O32 1.891(10) .
W8 O10 1.907(9) .
W8 O29 1.932(10) .
W8 O9 2.293(9) .
W9 O33 1.713(11) .
W9 O34 1.783(10) .
W9 O19 1.937(10) .
W9 O32 1.945(10) .
W9 O13 2.014(10) .
W9 O14 2.303(10) .
W10 O35 1.724(11) .
W10 O36 1.764(9) .
W10 O31 1.935(10) .
W10 O37 1.950(10) .
W10 O34 2.131(10) .
W10 O16 2.194(9) .
W11 O38 1.724(10) .
W11 O39 1.754(10) .
W11 O37 1.950(10) .
W11 O22 1.959(11) .
W11 O18 2.097(10) .
W11 O16 2.208(9) .
W12 O40 1.743(11) .
W12 O41 1.759(9) .
W12 O45 1.930(10) .
W12 O42 1.973(10) .
W12 O44 2.070(9) .
W12 O43 2.221(9) .
W13 O46 1.723(11) .
W13 O47 1.740(10) .
W13 O48 1.922(11) .
W13 O45 1.939(11) .
W13 O49 2.128(10) .
W13 O43 2.200(10) .
W14 O50 1.733(11) .
W14 O49 1.804(10) .
W14 O54 1.913(12) .
W14 O52 1.948(11) .
W14 O51 1.990(11) .
W14 O53 2.294(10) .
W15 O55 1.709(11) .
W15 O48 1.906(11) .
W15 O54 1.911(11) .
W15 O56 1.921(11) .
W15 O58 1.937(11) .
W15 O57 2.300(9) .
W16 O59 1.740(11) .
W16 O60 1.763(11) .
W16 O62 1.900(10) .
W16 O58 1.973(10) .
W16 O61 2.105(11) .
W16 O57 2.257(10) .
W16 K1 3.630(4) 3_765
W17 O63 1.713(11) .
W17 O64 1.771(11) .
W17 O67 1.942(10) .
W17 O62 1.952(10) .
W17 O66 2.070(11) .
W17 O65 2.300(10) .
W17 K1 3.772(4) 3_765
W18 O68 1.694(11) .
W18 O42 1.889(10) .
W18 O69 1.919(11) .
W18 O67 1.921(9) .
W18 O70 1.922(10) .
W18 O65 2.268(9) .
W19 O71 1.725(11) .
W19 O44 1.817(10) .
W19 O70 1.928(10) .
W19 O52 1.930(11) .
W19 O72 1.978(11) .
W19 O53 2.290(10) .
W20 O73 1.726(12) .
W20 O74 1.899(10) .
W20 O75 1.922(11) .
W20 O51 1.936(11) .
W20 O72 1.940(10) .
W20 O53 2.310(10) .
W21 O76 1.711(11) .
W21 O61 1.831(11) .
W21 O77 1.878(11) .
W21 O75 1.928(12) .
W21 O56 1.965(12) .
W21 O57 2.386(10) .
W22 O78 1.714(11) .
W22 O66 1.849(10) .
W22 O74 1.938(9) .
W22 O77 1.943(11) .
W22 O69 1.951(10) .
W22 O65 2.361(10) .
Pr1 O64 2.429(11) .
Pr1 O41 2.455(9) .
Pr1 O25 2.483(10) .
Pr1 O28 2.487(10) .
Pr1 O39 2.504(10) .
Pr1 O47 2.512(10) .
Pr1 O36 2.512(10) .
Pr1 O60 2.527(11) .
Ge1 O16 1.718(9) .
Ge1 O14 1.744(10) .
Ge1 O9 1.749(9) .
Ge1 O2 1.749(10) .
Ge2 O43 1.723(10) .
Ge2 O57 1.739(10) .
Ge2 O53 1.744(10) .
Ge2 O65 1.749(10) .
Cu1 N1 2.021(13) .
Cu1 N1 2.021(13) 3_665
Cu1 N2 2.024(13) 3_665
Cu1 N2 2.024(13) .
Cu2 N6 1.988(12) .
Cu2 N3 1.997(13) .
Cu2 N5 2.011(12) .
Cu2 N4 2.014(16) .
Cu3 N8 1.956(13) .
Cu3 N10 1.974(13) .
Cu3 N7 1.985(15) .
Cu3 N9 2.000(15) .
Cu3 O40 2.429(11) .
Cu4 N12 1.965(16) .
Cu4 N11 1.997(15) .
Cu4 N13 1.997(17) .
Cu4 N14 2.001(14) .
Cu5 N18 2.035(16) .
Cu5 N15 2.041(17) .
Cu5 N17 2.047(18) .
Cu5 N16 2.052(15) .
Cu6 N21 1.986(10) .
Cu6 N20 1.994(10) .
Cu6 N22 2.09(3) .
Cu6 N19 2.23(3) .
Cu6 O7W 2.43(3) .
K1 O24 2.651(11) 3_765
K1 O1 2.733(12) .
K1 O15W 2.793(14) .
K1 O59 2.833(12) 3_765
K1 O62 2.854(11) 3_765
K1 O3 2.947(11) .
K1 O63 3.078(12) 3_765
K1 W16 3.630(4) 3_765
K1 W17 3.772(4) 3_765
K1 W6 4.093(4) 3_765
K1 K2 4.101(6) 3_765
K2 O12W 2.713(17) .
K2 O63 2.724(11) .
K2 O24 2.787(11) .
K2 O15W 2.866(14) .
K2 O23 2.897(11) 3_765
K2 O3 2.986(11) 3_765
K2 O24 3.159(11) 3_765
K2 W6 3.679(4) 3_765
K2 K1 4.101(6) 3_765
K2 K2 4.930(9) 3_765
O3 K2 2.986(11) 3_765
O23 K2 2.897(11) 3_765
O24 K1 2.651(11) 3_765
O24 K2 3.159(11) 3_765
O59 K1 2.833(12) 3_765
O62 K1 2.854(11) 3_765
O63 K1 3.078(12) 3_765
N1 C1 1.47(2) .
N1 H1A 0.9000 .
N1 H1B 0.9000 .
N2 C2 1.50(2) .
N2 H2A 0.9000 .
N2 H2B 0.9000 .
N3 C3 1.48(2) .
N3 H3A 0.9000 .
N3 H3B 0.9000 .
N4 C4 1.45(2) .
N4 H4A 0.9000 .
N4 H4B 0.9000 .
N5 C5 1.46(3) .
N5 H5A 0.9000 .
N5 H5B 0.9000 .
N6 C6 1.49(2) .
N6 H6A 0.9000 .
N6 H6B 0.9000 .
N7 C7 1.47(2) .
N7 H7A 0.9000 .
N7 H7B 0.9000 .
N8 C8 1.50(2) .
N8 H8A 0.9000 .
N8 H8B 0.9000 .
N9 C9 1.44(2) .
N9 H9A 0.9000 .
N9 H9B 0.9000 .
N10 C10 1.47(2) .
N10 H10A 0.9000 .
N10 H10B 0.9000 .
N11 C11 1.48(2) .
N11 H11A 0.9000 .
N11 H11B 0.9000 .
N12 C12 1.43(3) .
N12 H12A 0.9000 .
N12 H12B 0.9000 .
N13 C13 1.49(2) .
N13 H13A 0.9000 .
N13 H13B 0.9000 .
N14 C14 1.49(2) .
N14 H14A 0.9000 .
N14 H14B 0.9000 .
N15 C15 1.44(3) .
N15 H15A 0.9000 .
N15 H15B 0.9000 .
N16 C16 1.52(3) .
N16 H16A 0.9000 .
N16 H16B 0.9000 .
N17 C17 1.43(3) .
N17 H17A 0.9000 .
N17 H17B 0.9000 .
N18 C18 1.505(10) .
N18 H18A 0.9000 .
N18 H18B 0.9000 .
N19 C19 1.52(6) .
N19 H19A 0.9000 .
N19 H19B 0.9000 .
N20 C20 1.502(10) .
N20 H20A 0.9000 .
N20 H20B 0.9000 .
N21 C21 1.482(10) .
N21 H21A 0.9000 .
N21 H21B 0.9000 .
N22 C22 1.493(10) .
N22 H22A 0.9000 .
N22 H22B 0.9000 .
C1 C2 1.48(3) .
C1 H1C 0.9700 .
C1 H1D 0.9700 .
C2 H2C 0.9700 .
C2 H2D 0.9700 .
C3 C4 1.510(10) .
C3 H3C 0.9700 .
C3 H3D 0.9700 .
C4 H4C 0.9700 .
C4 H4D 0.9700 .
C5 C6 1.48(2) .
C5 H5C 0.9700 .
C5 H5D 0.9700 .
C6 H6C 0.9700 .
C6 H6D 0.9700 .
C7 C8 1.47(2) .
C7 H7C 0.9700 .
C7 H7D 0.9700 .
C8 H8C 0.9700 .
C8 H8D 0.9700 .
C9 C10 1.47(2) .
C9 H9C 0.9700 .
C9 H9D 0.9700 .
C10 H10C 0.9700 .
C10 H10D 0.9700 .
C11 C12 1.40(3) .
C11 H11C 0.9700 .
C11 H11D 0.9700 .
C12 H12C 0.9700 .
C12 H12D 0.9700 .
C13 C14 1.486(10) .
C13 H13C 0.9700 .
C13 H13D 0.9700 .
C14 H14C 0.9700 .
C14 H14D 0.9700 .
C15 C16 1.43(3) .
C15 H15C 0.9700 .
C15 H15D 0.9700 .
C16 H16C 0.9700 .
C16 H16D 0.9700 .
C17 C18 1.55(4) .
C17 H17C 0.9700 .
C17 H17D 0.9700 .
C18 H18C 0.9700 .
C18 H18D 0.9700 .
C19 C20 1.53(7) .
C19 H19C 0.9700 .
C19 H19D 0.9700 .
C20 H20C 0.9700 .
C20 H20D 0.9700 .
C21 C22 1.490(10) .
C21 H21C 0.9700 .
C21 H21D 0.9700 .
C22 H22C 0.9700 .
C22 H22D 0.9700 .

loop_
_geom_hbond_atom_site_label_D
_geom_hbond_atom_site_label_H
_geom_hbond_atom_site_label_A
_geom_hbond_distance_DH
_geom_hbond_distance_HA
_geom_hbond_distance_DA
_geom_hbond_angle_DHA
_geom_hbond_site_symmetry_A
N1 H1A O38 0.90 2.23 3.058(18) 153.0 3_665
N1 H1B O35 0.90 2.33 2.980(16) 128.6 .
N1 H1B O34 0.90 2.60 3.393(17) 147.9 .
N2 H2A O38 0.90 2.37 3.174(18) 148.0 .
N2 H2B O35 0.90 2.24 2.968(16) 137.8 3_665
N2 H2B O14W 0.90 2.57 3.310(19) 139.9 3_665
N3 H3A O1 0.90 2.52 3.002(17) 114.2 3_765
N3 H3B O4 0.90 2.30 3.188(17) 169.3 3_765
N4 H4A O70 0.90 2.56 3.166(18) 125.1 3_755
N4 H4A O71 0.90 2.59 3.44(2) 158.1 3_755
N4 H4B O68 0.90 2.18 2.959(19) 144.9 3_755
N5 H5A O69 0.90 2.26 3.094(16) 153.8 3_755
N5 H5B O72 0.90 2.18 3.072(18) 170.0 3_755
N5 H5B O70 0.90 2.58 3.069(17) 114.7 3_755
N6 H6A O5 0.90 2.05 2.944(15) 170.9 3_765
N6 H6B O66 0.90 2.03 2.881(17) 157.7 .
N7 H7A O7 0.90 2.49 3.077(18) 123.5 2_645
N7 H7B O11 0.90 2.29 3.058(17) 142.7 2_645
N7 H7B O12 0.90 2.54 3.247(19) 135.5 2_645
N8 H8A O29 0.90 2.29 3.182(16) 173.4 .
N8 H8B O41 0.90 2.23 2.957(17) 137.0 .
N8 H8B O36 0.90 2.59 3.312(17) 137.4 .
N9 H9A O42 0.90 2.29 3.116(17) 151.7 .
N9 H9B O27 0.90 2.48 3.245(17) 142.7 .
N9 H9B O5W 0.90 2.62 3.236(19) 126.2 4_665
N10 H10A O32 0.90 2.34 3.047(17) 135.1 2_645
N10 H10A O13 0.90 2.39 3.199(17) 150.0 2_645
N10 H10A O11 0.90 2.57 3.217(18) 129.1 2_645
N10 H10B O10 0.90 2.41 2.993(17) 122.3 2_645
N11 H11A O58 0.90 2.35 3.167(19) 150.2 2_645
N11 H11A O60 0.90 2.39 3.121(18) 137.8 2_645
N11 H11B O39 0.90 2.08 2.923(17) 155.5 2_645
N12 H12A O76 0.90 2.43 3.31(2) 167.3 1_556
N12 H12B O73 0.90 2.13 3.01(2) 165.9 1_556
N13 H13A O51 0.90 2.24 3.11(2) 164.4 1_556
N13 H13A O75 0.90 2.51 2.980(18) 113.0 1_556
N13 H13B O56 0.90 2.26 3.08(2) 152.6 1_556
N14 H14A O22 0.90 2.29 3.186(17) 170.6 2_645
N14 H14B O59 0.90 2.16 2.908(18) 140.2 2_645
N15 H15A O18W 0.90 2.22 3.08(6) 159.6 1_556
N15 H15B O19 0.90 2.38 3.076(19) 134.8 3_666
N15 H15B O15 0.90 2.43 3.20(2) 144.3 3_666
N16 H16A O10 0.90 2.25 3.005(18) 141.4 4_566
N16 H16B O8W 0.90 2.39 3.12(3) 138.3 3_656
N17 H17A O11W 0.90 2.10 2.95(3) 156.6 1_556
N17 H17B O27 0.90 2.36 3.25(2) 170.3 4_566
N18 H18A O33 0.90 2.32 3.181(19) 160.5 3_666
N18 H18B O46 0.90 2.22 3.111(18) 171.2 1_556
N19 H19A O61 0.90 2.31 3.21(4) 173.6 2_644
N19 H19B O9W 0.90 2.62 3.44(5) 152.6 3_655
N20 H20B O50 0.90 2.31 3.20(4) 175.0 .
N21 H21A O72 0.90 2.36 3.03(2) 130.8 .
N21 H21A O52 0.90 2.57 3.25(3) 132.9 .
N22 H22A O3W 0.90 2.55 3.34(4) 147.2 2_645
N22 H22B O56 0.90 2.37 3.15(3) 145.2 2_644
